data_7019916
loop_
_publ_author_name
'Rosnes, Mali H.'
'Yvon, Carine'
'Long, De-Liang'
'Cronin, Leroy'

_publ_section_title
;
 Mapping the synthesis of low nuclearity polyoxometalates from
 octamolybdates to Mn-Anderson clusters.
;
_journal_issue 33
_journal_name_full 'Dalton transactions (Cambridge, England : 2003)'
_journal_page_first 10071
_journal_page_last 10079
_journal_paper_doi 10.1039/c2dt31008b
_journal_volume 41
_journal_year 2012
_chemical_formula_sum 'C30 H70 Mo8 N4 Na2 O28'
_chemical_formula_weight 1748.40
_chemical_name_systematic
;
 ?
;
_space_group_IT_number 2
_symmetry_cell_setting triclinic
_symmetry_space_group_name_Hall '-P 1'
_symmetry_space_group_name_H-M 'P -1'
_atom_sites_solution_hydrogens geom
_atom_sites_solution_primary direct
_atom_sites_solution_secondary difmap
_audit_creation_method SHELXL-97
_cell_angle_alpha 65.365(3)
_cell_angle_beta 89.772(4)
_cell_angle_gamma 88.935(4)
_cell_formula_units_Z 4
_cell_length_a 13.1358(11)
_cell_length_b 20.1210(15)
_cell_length_c 23.1313(17)
_cell_measurement_reflns_used 9851
_cell_measurement_temperature 150(2)
_cell_measurement_theta_max 25.8
_cell_measurement_theta_min 2.26
_cell_volume 5556.3(8)
_computing_cell_refinement Apex2
_computing_data_collection Apex2
_computing_data_reduction Apex2
_computing_structure_refinement 'SHELXL-97 (Sheldrick, 2008)'
_computing_structure_solution 'SHELXS-97 (Sheldrick, 2008)'
_diffrn_ambient_temperature 150(2)
_diffrn_measured_fraction_theta_full 0.987
_diffrn_measured_fraction_theta_max 0.987
_diffrn_measurement_device_type 'Bruker Apex II Quasar'
_diffrn_measurement_method '\w & \p scans'
_diffrn_radiation_monochromator graphite
_diffrn_radiation_source 'fine-focus sealed tube'
_diffrn_radiation_type MoK\a
_diffrn_radiation_wavelength 0.71073
_diffrn_reflns_av_R_equivalents 0.0305
_diffrn_reflns_av_sigmaI/netI 0.0307
_diffrn_reflns_limit_h_max 16
_diffrn_reflns_limit_h_min -16
_diffrn_reflns_limit_k_max 24
_diffrn_reflns_limit_k_min -24
_diffrn_reflns_limit_l_max 28
_diffrn_reflns_limit_l_min -28
_diffrn_reflns_number 75354
_diffrn_reflns_theta_full 25.80
_diffrn_reflns_theta_max 25.80
_diffrn_reflns_theta_min 1.55
_diffrn_standards_decay_% none
_exptl_absorpt_coefficient_mu 1.844
_exptl_absorpt_correction_T_max 0.8371
_exptl_absorpt_correction_T_min 0.7326
_exptl_absorpt_correction_type empirical
_exptl_absorpt_process_details SADABS
_exptl_crystal_colour colourless
_exptl_crystal_density_diffrn 2.090
_exptl_crystal_density_meas ?
_exptl_crystal_density_method 'not measured'
_exptl_crystal_description block
_exptl_crystal_F_000 3440
_exptl_crystal_size_max 0.18
_exptl_crystal_size_mid 0.15
_exptl_crystal_size_min 0.10
_refine_diff_density_max 1.51
_refine_diff_density_min -0.94
_refine_diff_density_rms 0.13
_refine_ls_extinction_coef 0.000030(6)
_refine_ls_extinction_expression Fc^*^=kFc[1+0.001xFc^2^\l^3^/sin(2\q)]^-1/4^
_refine_ls_extinction_method SHELXL
_refine_ls_goodness_of_fit_ref 1.108
_refine_ls_hydrogen_treatment constr
_refine_ls_matrix_type full
_refine_ls_number_parameters 1314
_refine_ls_number_reflns 21097
_refine_ls_number_restraints 67
_refine_ls_restrained_S_all 1.129
_refine_ls_R_factor_all 0.0407
_refine_ls_R_factor_gt 0.0340
_refine_ls_shift/su_max 0.002
_refine_ls_shift/su_mean 0.000
_refine_ls_structure_factor_coef Fsqd
_refine_ls_weighting_details 'calc w=1/[\s^2^(Fo^2^)+(0.0109P)^2^+38.7762P] where P=(Fo^2^+2Fc^2^)/3'
_refine_ls_weighting_scheme calc
_refine_ls_wR_factor_gt 0.0787
_refine_ls_wR_factor_ref 0.0825
_reflns_number_gt 18471
_reflns_number_total 21097
_reflns_threshold_expression >2\s(I)
_cod_data_source_file c2dt31008b_9.cif
_cod_data_source_block mr772
_cod_depositor_comments
;
The following automatic conversions were performed:

'_symmetry_cell_setting' value 'Triclinic' changed to 'triclinic'
according to /home/saulius/struct/CIF-dictionaries/cif_core.dic
dictionary named 'cif_core.dic' version 2.4.1 from 2010-06-29.

Automatic conversion script
Id: cif_fix_values 1891 2012-01-12 08:04:46Z andrius 

The following automatic conversions were performed:

'_exptl_crystal_density_meas' value 'none' was changed to '?' - the
value is perceived as not measured.

Automatic conversion script
Id: cif_fix_values 3008 2015-01-20 13:52:24Z robertas 
;
_cod_original_cell_volume 5556.3(7)
_cod_original_sg_symbol_H-M P-1
_cod_database_code 7019916

loop_
_symmetry_equiv_pos_as_xyz
'x, y, z'
'-x, -y, -z'

loop_
_atom_site_label
_atom_site_type_symbol
_atom_site_fract_x
_atom_site_fract_y
_atom_site_fract_z
_atom_site_U_iso_or_equiv
_atom_site_adp_type
_atom_site_occupancy
_atom_site_symmetry_multiplicity
_atom_site_calc_flag
_atom_site_refinement_flags
_atom_site_disorder_assembly
_atom_site_disorder_group
Mo1 Mo 0.50226(3) 0.08129(2) 0.931236(19) 0.01207(9) Uani 1 1 d . . 1
Mo2 Mo 0.20485(3) 0.47805(2) 1.04808(2) 0.01367(9) Uani 1 1 d . A 1
Mo3 Mo 0.28236(3) 0.01792(2) 0.99021(2) 0.01357(9) Uani 1 1 d . . 1
Mo4 Mo 0.52071(3) 0.40406(2) 0.539793(19) 0.01242(9) Uani 1 1 d . . 1
Mo5 Mo -0.00282(3) 0.47287(2) 0.887410(19) 0.01394(9) Uani 1 1 d . . 1
Mo6 Mo 0.30404(3) 0.46964(2) 0.55854(2) 0.01462(9) Uani 1 1 d . . 1
Mo7 Mo -0.00753(3) 0.40435(2) 1.040929(19) 0.01181(9) Uani 1 1 d . . 1
Mo8 Mo 0.57702(3) 0.08469(2) 1.06405(2) 0.01478(9) Uani 1 1 d . . 1
Mo9 Mo 0.35377(3) 0.02412(2) 1.12205(2) 0.01596(9) Uani 1 1 d . . 1
Mo10 Mo -0.03447(3) 0.09292(2) 0.46417(2) 0.01761(10) Uani 1 1 d . . 1
Mo11 Mo 0.21267(3) 0.54638(2) 0.89397(2) 0.01588(9) Uani 1 1 d . . 1
Mo12 Mo 0.26970(3) 0.54055(2) 0.40575(2) 0.01644(9) Uani 1 1 d . . 1
Mo13 Mo 0.49098(3) 0.47383(2) 0.387804(19) 0.01461(9) Uani 1 1 d . . 1
Mo14 Mo 0.16470(14) 0.04734(7) 0.41148(11) 0.0158(3) Uani 0.582(6) 1 d P . 1
Mo1' Mo 0.18742(16) 0.03807(10) 0.43030(12) 0.0145(4) Uiso 0.418(6) 1 d P . 1
Mo15 Mo 0.0578(2) 0.02166(10) 0.61046(7) 0.0161(3) Uani 0.582(6) 1 d P . 1
Mo2' Mo 0.0185(3) 0.03488(14) 0.60782(10) 0.0165(5) Uani 0.418(6) 1 d P . 1
Mo16 Mo 0.26033(11) -0.02434(6) 0.55412(13) 0.0209(4) Uani 0.582(6) 1 d P . 1
Mo3' Mo 0.23942(16) -0.02123(8) 0.58040(16) 0.0189(6) Uani 0.418(6) 1 d P . 1
Na1 Na 0.35356(15) 0.19651(11) 0.98307(9) 0.0200(4) Uani 1 1 d . A 1
Na2 Na 0.29873(16) 0.34158(11) 0.47583(10) 0.0240(5) Uani 1 1 d . B 1
Na3 Na 0.19053(17) 0.17836(12) 0.48984(10) 0.0272(5) Uani 1 1 d . B 1
Na4 Na 0.21159(16) 0.34644(11) 0.96950(10) 0.0229(4) Uani 1 1 d . A 1
O1 O 0.6209(2) 0.08620(17) 0.97949(15) 0.0132(7) Uani 1 1 d . . 1
O2 O 0.4938(3) 0.04050(19) 1.13641(16) 0.0178(7) Uani 1 1 d . C 1
O3 O 0.4416(2) 0.03782(17) 1.02551(15) 0.0134(7) Uani 1 1 d . . 1
O4 O 0.3132(3) 0.11375(19) 1.08769(17) 0.0205(8) Uani 1 1 d . A 1
O5 O 0.3830(2) 0.03132(17) 0.92048(15) 0.0132(7) Uani 1 1 d . . 1
O6 O 0.4517(3) 0.16711(18) 0.90904(16) 0.0170(7) Uani 1 1 d . A 1
O7 O 0.5690(3) 0.08302(19) 0.86522(16) 0.0184(7) Uani 1 1 d . . 1
O8 O 0.2619(3) -0.01253(18) 1.07824(16) 0.0164(7) Uani 1 1 d . D 1
O9 O 0.1835(3) -0.0204(2) 0.96956(18) 0.0224(8) Uani 1 1 d . E 1
O10 O 0.2518(3) 0.10899(19) 0.96229(16) 0.0197(8) Uani 1 1 d . A 1
O11 O 0.2329(3) 0.53880(19) 0.48707(16) 0.0186(7) Uani 1 1 d . F 1
O12 O 0.2194(3) 0.45771(19) 0.41753(17) 0.0213(8) Uani 1 1 d . B 1
O13 O 0.3798(3) 0.53878(18) 0.35086(15) 0.0178(7) Uani 1 1 d . G 1
O14 O 0.5675(3) 0.4906(2) 0.32419(16) 0.0228(8) Uani 1 1 d . H 1
O15 O 0.5924(3) 0.43372(18) 0.45907(15) 0.0153(7) Uani 1 1 d . . 1
O16 O 0.6287(3) 0.37311(18) 0.58872(16) 0.0175(7) Uani 1 1 d . . 1
O17 O 0.4617(3) 0.32754(18) 0.54436(16) 0.0186(7) Uani 1 1 d . B 1
O18 O 0.4401(3) 0.42949(18) 0.59863(15) 0.0148(7) Uani 1 1 d . . 1
O19 O 0.2443(3) 0.4803(2) 0.61944(17) 0.0229(8) Uani 1 1 d . I 1
O20 O 0.2619(3) 0.38894(19) 0.56051(17) 0.0218(8) Uani 1 1 d . B 1
O21 O 0.5242(3) 0.17068(19) 1.03023(17) 0.0212(8) Uani 1 1 d . A 1
O22 O 0.6895(3) 0.0938(2) 1.09589(17) 0.0228(8) Uani 1 1 d . J 1
O23 O 0.3049(3) -0.0102(2) 1.19653(17) 0.0264(9) Uani 1 1 d . K 1
O24 O 0.4147(2) 0.48210(17) 0.47543(15) 0.0133(7) Uani 1 1 d . . 1
O25 O 0.4365(3) 0.39178(19) 0.40282(17) 0.0205(8) Uani 1 1 d . B 1
O26 O 0.0209(3) 0.17311(19) 0.45286(18) 0.0228(8) Uani 1 1 d . B 1
O27 O -0.1548(3) 0.1177(2) 0.4294(3) 0.0536(15) Uani 1 1 d . . 1
O28 O 0.0286(3) 0.0731(2) 0.39717(17) 0.0298(9) Uani 1 1 d . . 1
O29 O 0.0903(3) 0.02337(18) 0.51365(16) 0.0174(7) Uani 1 1 d . . 1
O30 O -0.0791(3) 0.0602(2) 0.5520(2) 0.0354(11) Uani 1 1 d . . 1
O31 O 0.1895(3) 0.6045(2) 0.35355(17) 0.0252(8) Uani 1 1 d . L 1
O32 O 0.2669(3) 0.4644(2) 0.90376(17) 0.0213(8) Uani 1 1 d . A 1
O33 O 0.2842(3) 0.6109(2) 0.83816(17) 0.0243(8) Uani 1 1 d . M 1
O34 O 0.2612(3) 0.54775(18) 0.97183(16) 0.0173(7) Uani 1 1 d . A 1
O35 O 0.2721(3) 0.4921(2) 1.10442(17) 0.0221(8) Uani 1 1 d . A 1
O36 O 0.2521(3) 0.39805(19) 1.04876(17) 0.0213(8) Uani 1 1 d . A 1
O37 O 0.0834(2) 0.48553(17) 0.97088(15) 0.0127(7) Uani 1 1 d . . 1
O38 O 0.0776(2) 0.43334(17) 1.09501(15) 0.0141(7) Uani 1 1 d . . 1
O39 O 0.0574(3) 0.33014(18) 1.04198(17) 0.0187(7) Uani 1 1 d . A 1
O40 O 0.0912(2) 0.57041(17) 1.03513(15) 0.0133(7) Uani 1 1 d . . 1
O41 O -0.1065(3) 0.36993(18) 1.09543(15) 0.0170(7) Uani 1 1 d . . 1
O42 O 0.0627(3) 0.39357(19) 0.90072(17) 0.0198(8) Uani 1 1 d . A 1
O43 O 0.0960(3) 0.54327(19) 0.84439(16) 0.0178(7) Uani 1 1 d . N 1
O44 O -0.0879(3) 0.4831(2) 0.82885(17) 0.0233(8) Uani 1 1 d . O 1
O45 O 0.2143(3) 0.1271(2) 0.4123(2) 0.0420(12) Uani 1 1 d . B 1
O46 O 0.0944(5) 0.1111(3) 0.5864(2) 0.0555(16) Uani 1 1 d . B 1
O47 O 0.1620(5) -0.0339(3) 0.6318(2) 0.077(2) Uani 1 1 d . P 1
O48 O 0.2648(3) -0.0193(3) 0.4794(3) 0.0670(19) Uani 1 1 d . Q 1
O49 O 0.2598(3) 0.2843(2) 0.40778(18) 0.0314(10) Uani 1 1 d D B 1
O50 O 0.1702(4) 0.2683(3) 0.5285(3) 0.0583(16) Uani 1 1 d D B 1
O51 O 0.3648(3) 0.2915(2) 1.0126(2) 0.0299(9) Uani 1 1 d D A 1
O52 O 0.2510(3) 0.2835(2) 0.90637(17) 0.0279(9) Uani 1 1 d D A 1
O62 O 0.2927(4) 0.0632(3) 0.5479(3) 0.0695(19) Uani 1 1 d . B 1
O63 O 0.3613(5) -0.0811(4) 0.5878(4) 0.036(2) Uani 0.582(6) 1 d P . 1
O63' O 0.3303(8) -0.0776(5) 0.6278(5) 0.031(2) Uiso 0.418(6) 1 d P . 1
O64 O 0.0105(5) -0.0002(4) 0.6842(3) 0.0244(16) Uiso 0.582(6) 1 d P . 1
O64' O -0.0463(8) 0.0206(5) 0.6747(4) 0.027(2) Uiso 0.418(6) 1 d P . 1
O65 O 0.2139(6) 0.0373(3) 0.3514(3) 0.096(3) Uani 1 1 d . R 1
N1 N 0.0531(4) 0.3110(3) 0.5784(2) 0.0361(13) Uani 1 1 d D B 1
N2 N 0.2754(3) 0.3453(2) 0.3001(2) 0.0228(10) Uani 1 1 d D B 1
N3 N 0.2397(4) 0.3263(2) 0.7982(2) 0.0257(10) Uani 1 1 d D A 1
N4 N 0.4753(4) 0.3317(3) 1.0661(2) 0.0318(12) Uani 1 1 d D A 1
N5 N 0.0006(3) 0.1013(2) 0.1395(2) 0.0209(9) Uani 1 1 d D S 1
N6 N 0.3271(3) 0.6744(2) 0.16081(19) 0.0188(9) Uani 1 1 d D T 1
N7 N 0.1695(3) 0.6549(2) 0.66632(18) 0.0160(9) Uani 1 1 d D U 1
N8 N 0.4672(4) 0.9223(2) 0.3514(2) 0.0303(11) Uani 1 1 d D V 1
C1 C 0.1189(6) 0.2616(4) 0.5765(4) 0.0473(19) Uani 1 1 d D B 1
H1 H 0.1281 0.2179 0.6140 0.057 Uiso 1 1 calc R B 1
C2 C 0.0355(6) 0.3817(4) 0.5242(3) 0.054(2) Uani 1 1 d D B 1
H2A H -0.0167 0.4098 0.5352 0.081 Uiso 1 1 calc R B 1
H2B H 0.0126 0.3736 0.4874 0.081 Uiso 1 1 calc R B 1
H2C H 0.0990 0.4090 0.5136 0.081 Uiso 1 1 calc R B 1
C3 C 0.0012(5) 0.3002(4) 0.6370(3) 0.0432(17) Uani 1 1 d D B 1
H3A H -0.0449 0.3419 0.6295 0.065 Uiso 1 1 calc R B 1
H3B H 0.0514 0.2961 0.6696 0.065 Uiso 1 1 calc R B 1
H3C H -0.0382 0.2553 0.6515 0.065 Uiso 1 1 calc R B 1
C4 C 0.2797(4) 0.2859(3) 0.3547(3) 0.0260(12) Uani 1 1 d D B 1
H4 H 0.2995 0.2411 0.3529 0.031 Uiso 1 1 calc R B 1
C5 C 0.2472(5) 0.4169(3) 0.2976(3) 0.0327(14) Uani 1 1 d D B 1
H5A H 0.2482 0.4534 0.2533 0.049 Uiso 1 1 calc R B 1
H5B H 0.2959 0.4303 0.3227 0.049 Uiso 1 1 calc R B 1
H5C H 0.1787 0.4150 0.3150 0.049 Uiso 1 1 calc R B 1
C6 C 0.2994(5) 0.3422(3) 0.2396(3) 0.0345(14) Uani 1 1 d D B 1
H6A H 0.2916 0.3912 0.2050 0.052 Uiso 1 1 calc R B 1
H6B H 0.2530 0.3088 0.2325 0.052 Uiso 1 1 calc R B 1
H6C H 0.3697 0.3246 0.2406 0.052 Uiso 1 1 calc R B 1
C7 C 0.2426(5) 0.2728(3) 0.8578(3) 0.0298(13) Uani 1 1 d D A 1
H7 H 0.2377 0.2237 0.8626 0.036 Uiso 1 1 calc R A 1
C8 C 0.2268(6) 0.3103(4) 0.7431(3) 0.0450(17) Uani 1 1 d . A 1
H8A H 0.2271 0.3560 0.7044 0.068 Uiso 1 1 calc R A 1
H8B H 0.1618 0.2859 0.7463 0.068 Uiso 1 1 calc R A 1
H8C H 0.2827 0.2782 0.7415 0.068 Uiso 1 1 calc R A 1
C9 C 0.2426(5) 0.4031(3) 0.7878(3) 0.0326(14) Uani 1 1 d D A 1
H9A H 0.2405 0.4343 0.7421 0.049 Uiso 1 1 calc R A 1
H9B H 0.3055 0.4118 0.8060 0.049 Uiso 1 1 calc R A 1
H9C H 0.1838 0.4147 0.8084 0.049 Uiso 1 1 calc R A 1
C10 C 0.4158(4) 0.2822(3) 1.0603(3) 0.0275(13) Uani 1 1 d D A 1
H10 H 0.4122 0.2359 1.0956 0.033 Uiso 1 1 calc R A 1
C11 C 0.4838(5) 0.4041(4) 1.0156(4) 0.053(2) Uani 1 1 d D A 1
H11A H 0.5308 0.4326 1.0286 0.079 Uiso 1 1 calc R A 1
H11B H 0.4166 0.4284 1.0067 0.079 Uiso 1 1 calc R A 1
H11C H 0.5096 0.4004 0.9772 0.079 Uiso 1 1 calc R A 1
C12 C 0.5303(7) 0.3171(6) 1.1243(4) 0.070(3) Uani 1 1 d D A 1
H12A H 0.5696 0.3601 1.1193 0.105 Uiso 1 1 calc R A 1
H12B H 0.5768 0.2751 1.1336 0.105 Uiso 1 1 calc R A 1
H12C H 0.4820 0.3060 1.1593 0.105 Uiso 1 1 calc R A 1
C13 C -0.0871(4) 0.1091(3) 0.1796(3) 0.0282(13) Uani 1 1 d D S 1
H13A H -0.1469 0.0841 0.1726 0.034 Uiso 1 1 calc R S 1
H13B H -0.0677 0.0833 0.2250 0.034 Uiso 1 1 calc R S 1
C14 C -0.1186(5) 0.1868(3) 0.1667(3) 0.0356(15) Uani 1 1 d D S 1
H14A H -0.0625 0.2108 0.1786 0.043 Uiso 1 1 calc R S 1
H14B H -0.1327 0.2147 0.1207 0.043 Uiso 1 1 calc R S 1
C15 C -0.2126(5) 0.1867(5) 0.2044(4) 0.058(2) Uani 1 1 d D S 1
H15A H -0.2324 0.2372 0.1958 0.088 Uiso 1 1 calc R S 1
H15B H -0.1981 0.1594 0.2499 0.088 Uiso 1 1 calc R S 1
H15C H -0.2682 0.1635 0.1921 0.088 Uiso 1 1 calc R S 1
C16 C 0.0908(4) 0.1461(3) 0.1414(3) 0.0296(13) Uani 1 1 d D S 1
H16A H 0.0701 0.1984 0.1216 0.036 Uiso 1 1 calc R S 1
H16B H 0.1455 0.1390 0.1148 0.036 Uiso 1 1 calc R S 1
C17 C 0.1346(4) 0.1290(3) 0.2067(3) 0.0301(13) Uani 1 1 d D S 1
H17A H 0.1591 0.0775 0.2267 0.036 Uiso 1 1 calc R S 1
H17B H 0.0813 0.1358 0.2342 0.036 Uiso 1 1 calc R S 1
C18 C 0.2230(5) 0.1802(4) 0.1997(4) 0.0410(17) Uani 1 1 d D S 1
H18A H 0.2518 0.1695 0.2418 0.061 Uiso 1 1 calc R S 1
H18B H 0.1981 0.2311 0.1803 0.061 Uiso 1 1 calc R S 1
H18C H 0.2756 0.1730 0.1726 0.061 Uiso 1 1 calc R S 1
C19 C -0.0353(4) 0.1279(3) 0.0710(3) 0.0284(13) Uani 1 1 d D S 1
H19A H -0.1014 0.1052 0.0707 0.034 Uiso 1 1 calc R S 1
H19B H -0.0472 0.1814 0.0537 0.034 Uiso 1 1 calc R S 1
C20 C 0.0365(5) 0.1117(4) 0.0275(3) 0.0428(17) Uani 1 1 d D S 1
H20A H 0.0398 0.0584 0.0395 0.051 Uiso 1 1 calc R S 1
H20B H 0.1057 0.1280 0.0316 0.051 Uiso 1 1 calc R S 1
C21 C -0.0003(6) 0.1515(5) -0.0412(3) 0.060(2) Uani 1 1 d D S 1
H21A H 0.0466 0.1407 -0.0693 0.089 Uiso 1 1 calc R S 1
H21B H -0.0025 0.2043 -0.0532 0.089 Uiso 1 1 calc R S 1
H21C H -0.0686 0.1350 -0.0452 0.089 Uiso 1 1 calc R S 1
C22 C 0.0337(4) 0.0215(3) 0.1663(3) 0.0223(11) Uani 1 1 d D S 1
H22A H 0.0945 0.0170 0.1426 0.027 Uiso 1 1 calc R S 1
H22B H 0.0544 0.0062 0.2112 0.027 Uiso 1 1 calc R S 1
C23 C -0.0451(5) -0.0308(3) 0.1637(3) 0.0363(15) Uani 1 1 d D S 1
H23A H -0.1075 -0.0261 0.1860 0.044 Uiso 1 1 calc R S 1
H23B H -0.0633 -0.0186 0.1189 0.044 Uiso 1 1 calc R S 1
C24 C -0.0049(7) -0.1076(4) 0.1944(4) 0.068(3) Uani 1 1 d D S 1
H24A H -0.0568 -0.1411 0.1926 0.102 Uiso 1 1 calc R S 1
H24B H 0.0124 -0.1198 0.2389 0.102 Uiso 1 1 calc R S 1
H24C H 0.0562 -0.1124 0.1719 0.102 Uiso 1 1 calc R S 1
C25 C 0.3764(4) 0.5995(3) 0.1802(3) 0.0224(11) Uani 1 1 d D T 1
H25A H 0.3792 0.5753 0.2272 0.027 Uiso 1 1 calc R T 1
H25B H 0.3316 0.5701 0.1659 0.027 Uiso 1 1 calc R T 1
C26 C 0.4820(5) 0.5969(3) 0.1553(3) 0.0366(15) Uani 1 1 d D T 1
H26A H 0.5310 0.6189 0.1744 0.044 Uiso 1 1 calc R T 1
H26B H 0.4832 0.6249 0.1085 0.044 Uiso 1 1 calc R T 1
C27 C 0.5113(4) 0.5166(3) 0.1731(3) 0.0283(13) Uani 1 1 d D T 1
H27A H 0.5799 0.5137 0.1574 0.042 Uiso 1 1 calc R T 1
H27B H 0.4627 0.4954 0.1538 0.042 Uiso 1 1 calc R T 1
H27C H 0.5101 0.4895 0.2194 0.042 Uiso 1 1 calc R T 1
C28 C 0.3173(4) 0.7138(3) 0.0891(2) 0.0227(12) Uani 1 1 d D T 1
H28A H 0.2877 0.7631 0.0787 0.027 Uiso 1 1 calc R T 1
H28B H 0.3866 0.7205 0.0708 0.027 Uiso 1 1 calc R T 1
C29 C 0.2539(5) 0.6774(3) 0.0568(3) 0.0320(14) Uani 1 1 d D T 1
H29A H 0.1816 0.6777 0.0690 0.038 Uiso 1 1 calc R T 1
H29B H 0.2768 0.6258 0.0708 0.038 Uiso 1 1 calc R T 1
C30 C 0.2639(5) 0.7173(3) -0.0149(3) 0.0303(13) Uani 1 1 d D T 1
H30A H 0.2228 0.6930 -0.0354 0.046 Uiso 1 1 calc R T 1
H30B H 0.3355 0.7166 -0.0269 0.046 Uiso 1 1 calc R T 1
H30C H 0.2400 0.7681 -0.0287 0.046 Uiso 1 1 calc R T 1
C31 C 0.2233(4) 0.6601(3) 0.1923(3) 0.0232(12) Uani 1 1 d D T 1
H31A H 0.1862 0.6275 0.1777 0.028 Uiso 1 1 calc R T 1
H31B H 0.2336 0.6333 0.2387 0.028 Uiso 1 1 calc R T 1
C32 C 0.1560(5) 0.7263(3) 0.1805(3) 0.0338(14) Uani 1 1 d D T 1
H32A H 0.1542 0.7589 0.1346 0.041 Uiso 1 1 calc R T 1
H32B H 0.1834 0.7540 0.2035 0.041 Uiso 1 1 calc R T 1
C33 C 0.0493(5) 0.7008(3) 0.2039(3) 0.0387(15) Uani 1 1 d D T 1
H33A H 0.0050 0.7433 0.1964 0.058 Uiso 1 1 calc R T 1
H33B H 0.0516 0.6689 0.2495 0.058 Uiso 1 1 calc R T 1
H33C H 0.0226 0.6736 0.1807 0.058 Uiso 1 1 calc R T 1
C34 C 0.3906(4) 0.7234(3) 0.1806(2) 0.0248(12) Uani 1 1 d D T 1
H34A H 0.4560 0.7318 0.1575 0.030 Uiso 1 1 calc R T 1
H34B H 0.3548 0.7714 0.1665 0.030 Uiso 1 1 calc R T 1
C35 C 0.4140(5) 0.6963(3) 0.2508(3) 0.0357(15) Uani 1 1 d D T 1
H35A H 0.4427 0.6459 0.2674 0.043 Uiso 1 1 calc R T 1
H35B H 0.3508 0.6958 0.2745 0.043 Uiso 1 1 calc R T 1
C36 C 0.4902(6) 0.7472(3) 0.2595(3) 0.0390(16) Uani 1 1 d D T 1
H36A H 0.5064 0.7303 0.3048 0.058 Uiso 1 1 calc R T 1
H36B H 0.4610 0.7969 0.2433 0.058 Uiso 1 1 calc R T 1
H36C H 0.5526 0.7474 0.2360 0.058 Uiso 1 1 calc R T 1
C37 C 0.2796(4) 0.6436(3) 0.6893(3) 0.0207(11) Uani 1 1 d D U 1
H37A H 0.2806 0.6095 0.7349 0.025 Uiso 1 1 calc R U 1
H37B H 0.3176 0.6195 0.6660 0.025 Uiso 1 1 calc R U 1
C38 C 0.3359(4) 0.7121(3) 0.6816(3) 0.0304(13) Uani 1 1 d D U 1
H38A H 0.3044 0.7342 0.7085 0.036 Uiso 1 1 calc R U 1
H38B H 0.3328 0.7484 0.6367 0.036 Uiso 1 1 calc R U 1
C39 C 0.4461(4) 0.6900(3) 0.7016(3) 0.0320(14) Uani 1 1 d D U 1
H39A H 0.4842 0.7333 0.6972 0.048 Uiso 1 1 calc R U 1
H39B H 0.4767 0.6685 0.6746 0.048 Uiso 1 1 calc R U 1
H39C H 0.4484 0.6541 0.7461 0.048 Uiso 1 1 calc R U 1
C40 C 0.1121(4) 0.6923(3) 0.7021(2) 0.0208(11) Uani 1 1 d D U 1
H40A H 0.1317 0.6675 0.7476 0.025 Uiso 1 1 calc R U 1
H40B H 0.1356 0.7433 0.6862 0.025 Uiso 1 1 calc R U 1
C41 C -0.0020(4) 0.6943(3) 0.6981(3) 0.0238(12) Uani 1 1 d D U 1
H41A H -0.0285 0.6442 0.7194 0.029 Uiso 1 1 calc R U 1
H41B H -0.0240 0.7153 0.6530 0.029 Uiso 1 1 calc R U 1
C42 C -0.0435(5) 0.7417(3) 0.7308(3) 0.0341(14) Uani 1 1 d D U 1
H42A H -0.1181 0.7435 0.7286 0.051 Uiso 1 1 calc R U 1
H42B H -0.0173 0.7913 0.7093 0.051 Uiso 1 1 calc R U 1
H42C H -0.0218 0.7204 0.7754 0.051 Uiso 1 1 calc R U 1
C43 C 0.1284(4) 0.5790(3) 0.6837(2) 0.0182(10) Uani 1 1 d D U 1
H43A H 0.1853 0.5476 0.6808 0.022 Uiso 1 1 calc R U 1
H43B H 0.1072 0.5591 0.7288 0.022 Uiso 1 1 calc R U 1
C44 C 0.0401(4) 0.5712(3) 0.6452(3) 0.0233(12) Uani 1 1 d D U 1
H44A H 0.0623 0.5832 0.6011 0.028 Uiso 1 1 calc R U 1
H44B H -0.0158 0.6056 0.6438 0.028 Uiso 1 1 calc R U 1
C45 C 0.0022(4) 0.4928(3) 0.6757(3) 0.0289(13) Uani 1 1 d D U 1
H45A H -0.0550 0.4877 0.6509 0.043 Uiso 1 1 calc R U 1
H45B H -0.0203 0.4813 0.7193 0.043 Uiso 1 1 calc R U 1
H45C H 0.0575 0.4590 0.6766 0.043 Uiso 1 1 calc R U 1
C46 C 0.1633(4) 0.7028(3) 0.5958(2) 0.0200(11) Uani 1 1 d D U 1
H46A H 0.1829 0.7530 0.5884 0.024 Uiso 1 1 calc R U 1
H46B H 0.0917 0.7052 0.5818 0.024 Uiso 1 1 calc R U 1
C47 C 0.2298(4) 0.6775(3) 0.5547(2) 0.0252(12) Uani 1 1 d D U 1
H47A H 0.2170 0.6255 0.5650 0.030 Uiso 1 1 calc R U 1
H47B H 0.3025 0.6823 0.5632 0.030 Uiso 1 1 calc R U 1
C48 C 0.2052(6) 0.7241(4) 0.4851(3) 0.0402(16) Uani 1 1 d D U 1
H48A H 0.2478 0.7080 0.4583 0.060 Uiso 1 1 calc R U 1
H48B H 0.2186 0.7755 0.4751 0.060 Uiso 1 1 calc R U 1
H48C H 0.1332 0.7190 0.4770 0.060 Uiso 1 1 calc R U 1
C49 C 0.3484(7) 0.9107(5) 0.3455(5) 0.025(2) Uiso 0.574(7) 1 d PD V 1
H49A H 0.3153 0.9109 0.3840 0.030 Uiso 1 1 calc R V 1
H49B H 0.3219 0.9543 0.3089 0.030 Uiso 1 1 calc R V 1
C50 C 0.3164(8) 0.8527(8) 0.3387(4) 0.171(9) Uani 1 1 d D V 1
H50A H 0.3334 0.8108 0.3794 0.205 Uiso 1 1 calc R V 1
H50B H 0.3622 0.8477 0.3066 0.205 Uiso 1 1 calc R V 1
C51 C 0.2189(6) 0.8382(4) 0.3227(4) 0.062(2) Uani 1 1 d D V 1
H51A H 0.2190 0.7895 0.3227 0.093 Uiso 1 1 calc R V 1
H51B H 0.2000 0.8749 0.2803 0.093 Uiso 1 1 calc R V 1
H51C H 0.1695 0.8400 0.3540 0.093 Uiso 1 1 calc R V 1
C52 C 0.5006(7) 0.8655(5) 0.4168(4) 0.019(2) Uiso 0.574(7) 1 d PD V 1
H52A H 0.4962 0.8176 0.4146 0.023 Uiso 1 1 calc R V 1
H52B H 0.5739 0.8737 0.4204 0.023 Uiso 1 1 calc R V 1
C53 C 0.4593(7) 0.8557(6) 0.4739(3) 0.094(4) Uani 1 1 d D V 1
H53A H 0.3894 0.8381 0.4740 0.113 Uiso 1 1 calc R V 1
H53B H 0.4522 0.9049 0.4735 0.113 Uiso 1 1 calc R V 1
C54 C 0.5042(9) 0.8087(7) 0.5350(5) 0.036(4) Uiso 0.58(3) 1 d PD V 1
H54A H 0.4583 0.8066 0.5692 0.055 Uiso 1 1 calc R V 1
H54B H 0.5696 0.8285 0.5399 0.055 Uiso 1 1 calc R V 1
H54C H 0.5150 0.7594 0.5371 0.055 Uiso 1 1 calc R V 1
C55 C 0.4674(7) 0.9978(4) 0.3540(4) 0.023(2) Uiso 0.574(7) 1 d PD V 1
H55A H 0.4161 0.9980 0.3855 0.028 Uiso 1 1 calc R V 1
H55B H 0.5349 1.0047 0.3694 0.028 Uiso 1 1 calc R V 1
C56 C 0.4451(8) 1.0613(5) 0.2916(4) 0.027(2) Uiso 0.574(7) 1 d PD V 1
H56A H 0.3772 1.0558 0.2760 0.032 Uiso 1 1 calc R V 1
H56B H 0.4964 1.0624 0.2598 0.032 Uiso 1 1 calc R V 1
C57 C 0.4476(9) 1.1320(6) 0.2997(5) 0.037(3) Uiso 0.574(7) 1 d PD V 1
H57A H 0.4487 1.1734 0.2578 0.056 Uiso 1 1 calc R V 1
H57B H 0.5088 1.1324 0.3236 0.056 Uiso 1 1 calc R V 1
H57C H 0.3870 1.1360 0.3229 0.056 Uiso 1 1 calc R V 1
C58 C 0.5216(7) 0.9168(6) 0.3005(5) 0.027(2) Uiso 0.574(7) 1 d PD V 1
H58A H 0.4864 0.9499 0.2608 0.033 Uiso 1 1 calc R V 1
H58B H 0.5121 0.8664 0.3043 0.033 Uiso 1 1 calc R V 1
C59 C 0.6286(7) 0.9313(7) 0.2903(7) 0.163(8) Uani 1 1 d D V 1
H59A H 0.6580 0.9167 0.3333 0.195 Uiso 1 1 calc R V 1
H59B H 0.6330 0.9852 0.2690 0.195 Uiso 1 1 calc R V 1
C60 C 0.7009(12) 0.9043(8) 0.2573(7) 0.140(5) Uiso 1 1 d D V 1
H60A H 0.7650 0.9304 0.2516 0.210 Uiso 1 1 calc R V 1
H60B H 0.6732 0.9124 0.2155 0.210 Uiso 1 1 calc R V 1
H60C H 0.7134 0.8518 0.2822 0.210 Uiso 1 1 calc R V 1
C49' C 0.4039(11) 0.8747(8) 0.3311(7) 0.032(3) Uiso 0.426(7) 1 d P V 2
C52' C 0.4681(11) 0.9161(8) 0.4129(7) 0.034(4) Uiso 0.426(7) 1 d P V 2
C54' C 0.4722(16) 0.8442(13) 0.5305(9) 0.048(7) Uiso 0.42(3) 1 d P V 2
C55' C 0.4627(10) 1.0011(6) 0.2991(6) 0.027(3) Uiso 0.426(7) 1 d PD V 2
C56' C 0.5359(11) 1.0559(7) 0.3038(7) 0.035(4) Uiso 0.426(7) 1 d PD V 2
C57' C 0.5175(12) 1.1306(8) 0.2503(7) 0.042(4) Uiso 0.426(7) 1 d PD V 2
C58' C 0.5880(11) 0.8987(8) 0.3375(7) 0.034(4) Uiso 0.426(7) 1 d P V 2

loop_
_atom_site_aniso_label
_atom_site_aniso_U_11
_atom_site_aniso_U_22
_atom_site_aniso_U_33
_atom_site_aniso_U_23
_atom_site_aniso_U_13
_atom_site_aniso_U_12
Mo1 0.0136(2) 0.00857(19) 0.0111(2) -0.00129(16) -0.00088(16) -0.00001(15)
Mo2 0.0118(2) 0.0143(2) 0.0149(2) -0.00605(17) -0.00273(16) 0.00113(16)
Mo3 0.0118(2) 0.0142(2) 0.0147(2) -0.00607(17) -0.00187(16) 0.00062(16)
Mo4 0.0155(2) 0.00902(19) 0.0120(2) -0.00363(16) 0.00086(16) -0.00137(15)
Mo5 0.0156(2) 0.0157(2) 0.0122(2) -0.00740(17) -0.00078(16) -0.00069(16)
Mo6 0.0142(2) 0.0145(2) 0.0150(2) -0.00585(17) 0.00299(16) -0.00287(16)
Mo7 0.0136(2) 0.00858(19) 0.0121(2) -0.00315(16) -0.00148(16) -0.00003(15)
Mo8 0.0142(2) 0.0141(2) 0.0184(2) -0.00904(18) -0.00256(17) 0.00011(16)
Mo9 0.0163(2) 0.0187(2) 0.0128(2) -0.00657(18) 0.00035(16) 0.00181(17)
Mo10 0.0153(2) 0.0084(2) 0.0245(2) -0.00222(18) -0.00461(18) -0.00008(16)
Mo11 0.0152(2) 0.0177(2) 0.0151(2) -0.00719(18) 0.00295(16) -0.00281(17)
Mo12 0.0162(2) 0.0153(2) 0.0161(2) -0.00487(18) -0.00217(17) -0.00126(17)
Mo13 0.0188(2) 0.0140(2) 0.0119(2) -0.00608(17) 0.00120(16) -0.00224(17)
Mo14 0.0159(6) 0.0159(5) 0.0140(7) -0.0047(5) 0.0028(5) -0.0043(4)
Mo15 0.0217(9) 0.0140(6) 0.0114(4) -0.0041(4) -0.0017(6) -0.0033(6)
Mo2' 0.0217(13) 0.0159(9) 0.0128(6) -0.0066(6) 0.0006(8) -0.0058(8)
Mo16 0.0148(5) 0.0250(5) 0.0233(9) -0.0104(5) -0.0058(5) 0.0006(4)
Mo3' 0.0147(7) 0.0201(6) 0.0179(12) -0.0037(6) -0.0054(7) -0.0033(5)
Na1 0.0225(11) 0.0157(10) 0.0225(11) -0.0089(9) -0.0036(8) 0.0046(8)
Na2 0.0285(12) 0.0171(10) 0.0251(11) -0.0074(9) 0.0036(9) -0.0073(9)
Na3 0.0327(13) 0.0202(11) 0.0275(12) -0.0082(10) -0.0030(10) -0.0092(9)
Na4 0.0218(11) 0.0186(11) 0.0290(12) -0.0109(9) -0.0024(9) 0.0037(8)
O1 0.0164(17) 0.0084(16) 0.0145(17) -0.0044(14) 0.0016(13) -0.0023(13)
O2 0.0184(18) 0.0194(18) 0.0157(17) -0.0073(15) -0.0017(14) 0.0003(14)
O3 0.0145(17) 0.0112(16) 0.0127(16) -0.0033(14) 0.0002(13) -0.0009(13)
O4 0.0201(19) 0.0195(19) 0.0237(19) -0.0109(16) -0.0005(15) 0.0033(15)
O5 0.0150(17) 0.0139(17) 0.0101(16) -0.0044(14) -0.0030(13) -0.0005(13)
O6 0.0170(18) 0.0094(17) 0.0187(18) 0.0000(14) -0.0006(14) 0.0015(13)
O7 0.0192(19) 0.0172(18) 0.0147(17) -0.0026(15) -0.0012(14) 0.0004(14)
O8 0.0149(18) 0.0152(17) 0.0176(18) -0.0054(15) 0.0024(14) -0.0020(14)
O9 0.0154(18) 0.024(2) 0.032(2) -0.0157(17) -0.0033(15) -0.0018(15)
O10 0.0167(18) 0.0205(19) 0.0203(19) -0.0069(16) -0.0009(14) 0.0024(14)
O11 0.0161(18) 0.0185(18) 0.0210(19) -0.0081(15) 0.0015(14) -0.0010(14)
O12 0.022(2) 0.0208(19) 0.0208(19) -0.0081(16) -0.0001(15) -0.0045(15)
O13 0.0228(19) 0.0158(18) 0.0112(17) -0.0023(14) -0.0020(14) -0.0004(14)
O14 0.028(2) 0.028(2) 0.0157(18) -0.0122(16) 0.0035(15) -0.0045(16)
O15 0.0188(18) 0.0161(17) 0.0130(17) -0.0080(14) 0.0019(14) -0.0011(14)
O16 0.0188(18) 0.0143(17) 0.0183(18) -0.0058(15) -0.0003(14) 0.0006(14)
O17 0.0235(19) 0.0129(17) 0.0187(18) -0.0057(15) 0.0017(15) -0.0046(14)
O18 0.0169(18) 0.0141(17) 0.0127(16) -0.0046(14) 0.0016(13) -0.0035(14)
O19 0.023(2) 0.025(2) 0.023(2) -0.0123(17) 0.0071(16) -0.0031(16)
O20 0.0196(19) 0.0212(19) 0.025(2) -0.0095(16) 0.0022(15) -0.0060(15)
O21 0.022(2) 0.0175(18) 0.026(2) -0.0116(16) -0.0032(15) 0.0019(15)
O22 0.021(2) 0.025(2) 0.028(2) -0.0165(17) -0.0057(16) -0.0005(15)
O23 0.025(2) 0.036(2) 0.0167(19) -0.0098(17) 0.0028(16) 0.0028(17)
O24 0.0166(17) 0.0093(16) 0.0125(16) -0.0029(14) -0.0009(13) -0.0008(13)
O25 0.025(2) 0.0185(19) 0.0202(19) -0.0100(16) -0.0010(15) -0.0037(15)
O26 0.024(2) 0.0110(18) 0.029(2) -0.0040(16) -0.0025(16) -0.0031(15)
O27 0.029(2) 0.014(2) 0.095(4) -0.001(2) -0.036(3) 0.0015(18)
O28 0.052(3) 0.019(2) 0.0142(18) -0.0022(16) 0.0028(17) -0.0194(18)
O29 0.0177(18) 0.0111(17) 0.0201(18) -0.0033(15) -0.0052(14) -0.0035(14)
O30 0.042(3) 0.022(2) 0.048(3) -0.019(2) 0.028(2) -0.0132(18)
O31 0.025(2) 0.024(2) 0.022(2) -0.0048(17) -0.0052(16) 0.0019(16)
O32 0.0211(19) 0.024(2) 0.0225(19) -0.0134(16) 0.0028(15) -0.0009(15)
O33 0.024(2) 0.028(2) 0.0210(19) -0.0100(17) 0.0068(16) -0.0090(16)
O34 0.0145(18) 0.0176(18) 0.0214(18) -0.0096(15) 0.0012(14) -0.0038(14)
O35 0.0207(19) 0.024(2) 0.0219(19) -0.0099(16) -0.0060(15) 0.0001(15)
O36 0.0186(19) 0.0205(19) 0.025(2) -0.0093(16) -0.0033(15) 0.0054(15)
O37 0.0149(17) 0.0109(16) 0.0123(16) -0.0048(14) -0.0007(13) -0.0006(13)
O38 0.0159(17) 0.0124(17) 0.0129(16) -0.0042(14) -0.0017(13) 0.0002(13)
O39 0.0228(19) 0.0101(17) 0.0229(19) -0.0069(15) -0.0006(15) 0.0018(14)
O40 0.0119(17) 0.0125(17) 0.0161(17) -0.0064(14) -0.0020(13) -0.0004(13)
O41 0.0196(18) 0.0151(17) 0.0139(17) -0.0037(14) 0.0008(14) -0.0025(14)
O42 0.0227(19) 0.0164(18) 0.0234(19) -0.0114(16) 0.0001(15) 0.0026(15)
O43 0.0195(19) 0.0195(18) 0.0137(17) -0.0062(15) 0.0006(14) -0.0027(14)
O44 0.023(2) 0.029(2) 0.0207(19) -0.0134(17) -0.0047(15) -0.0002(16)
O45 0.040(3) 0.025(2) 0.066(3) -0.023(2) 0.031(2) -0.0181(19)
O46 0.112(5) 0.036(3) 0.023(2) -0.015(2) 0.011(3) -0.045(3)
O47 0.124(5) 0.034(3) 0.042(3) 0.018(2) -0.062(3) -0.038(3)
O48 0.014(2) 0.029(3) 0.154(6) -0.034(3) 0.017(3) -0.0036(19)
O49 0.050(3) 0.021(2) 0.023(2) -0.0091(17) 0.0008(19) -0.0135(19)
O50 0.074(4) 0.044(3) 0.076(4) -0.042(3) 0.051(3) -0.040(3)
O51 0.028(2) 0.026(2) 0.043(2) -0.022(2) -0.0152(19) 0.0109(17)
O52 0.043(2) 0.020(2) 0.020(2) -0.0074(17) -0.0070(17) 0.0109(17)
O62 0.044(3) 0.031(3) 0.106(5) 0.001(3) -0.045(3) -0.016(2)
O63 0.019(4) 0.039(4) 0.053(5) -0.022(4) -0.019(3) 0.010(3)
O65 0.140(6) 0.054(4) 0.125(6) -0.066(4) 0.117(5) -0.062(4)
N1 0.033(3) 0.042(3) 0.036(3) -0.019(3) 0.008(2) -0.017(2)
N2 0.026(3) 0.019(2) 0.022(2) -0.007(2) -0.0010(19) -0.0052(19)
N3 0.034(3) 0.022(2) 0.020(2) -0.007(2) -0.006(2) 0.005(2)
N4 0.024(3) 0.044(3) 0.039(3) -0.028(3) 0.002(2) -0.005(2)
N5 0.015(2) 0.017(2) 0.030(3) -0.009(2) 0.0035(18) 0.0010(17)
N6 0.026(2) 0.014(2) 0.014(2) -0.0028(18) 0.0027(18) -0.0064(18)
N7 0.019(2) 0.015(2) 0.013(2) -0.0048(17) 0.0001(17) 0.0030(17)
N8 0.040(3) 0.021(2) 0.028(3) -0.009(2) -0.014(2) -0.002(2)
C1 0.057(5) 0.035(4) 0.059(5) -0.028(4) 0.027(4) -0.030(3)
C2 0.037(4) 0.067(5) 0.039(4) -0.002(4) -0.006(3) -0.005(4)
C3 0.045(4) 0.049(4) 0.041(4) -0.025(3) 0.010(3) -0.004(3)
C4 0.032(3) 0.014(3) 0.030(3) -0.007(2) -0.002(2) -0.007(2)
C5 0.042(4) 0.026(3) 0.027(3) -0.007(3) -0.009(3) 0.002(3)
C6 0.044(4) 0.035(3) 0.023(3) -0.010(3) 0.009(3) -0.010(3)
C7 0.036(3) 0.021(3) 0.032(3) -0.011(3) -0.007(3) 0.009(2)
C8 0.067(5) 0.042(4) 0.028(3) -0.017(3) -0.013(3) 0.008(4)
C9 0.042(4) 0.023(3) 0.028(3) -0.005(3) 0.000(3) 0.001(3)
C10 0.022(3) 0.029(3) 0.035(3) -0.017(3) 0.001(2) 0.004(2)
C11 0.033(4) 0.039(4) 0.090(6) -0.029(4) 0.014(4) -0.010(3)
C12 0.064(6) 0.111(8) 0.058(5) -0.058(6) -0.006(4) -0.022(5)
C13 0.017(3) 0.034(3) 0.043(4) -0.025(3) 0.006(2) -0.003(2)
C14 0.030(3) 0.038(4) 0.048(4) -0.027(3) -0.008(3) 0.012(3)
C15 0.035(4) 0.072(6) 0.094(6) -0.061(5) 0.002(4) 0.014(4)
C16 0.014(3) 0.027(3) 0.049(4) -0.017(3) 0.001(3) -0.004(2)
C17 0.023(3) 0.023(3) 0.048(4) -0.019(3) 0.001(3) -0.002(2)
C18 0.026(3) 0.051(4) 0.067(5) -0.045(4) 0.012(3) -0.014(3)
C19 0.020(3) 0.027(3) 0.026(3) 0.001(3) -0.005(2) 0.004(2)
C20 0.026(3) 0.067(5) 0.025(3) -0.010(3) -0.003(3) 0.009(3)
C21 0.036(4) 0.096(7) 0.025(4) -0.003(4) -0.002(3) -0.003(4)
C22 0.026(3) 0.015(3) 0.025(3) -0.008(2) 0.000(2) 0.002(2)
C23 0.037(4) 0.025(3) 0.048(4) -0.016(3) -0.008(3) -0.004(3)
C24 0.084(6) 0.023(4) 0.092(7) -0.019(4) -0.041(5) 0.001(4)
C25 0.024(3) 0.019(3) 0.024(3) -0.008(2) 0.003(2) -0.004(2)
C26 0.032(3) 0.029(3) 0.048(4) -0.015(3) 0.016(3) -0.009(3)
C27 0.028(3) 0.028(3) 0.029(3) -0.012(3) 0.004(2) 0.001(2)
C28 0.030(3) 0.019(3) 0.015(3) -0.002(2) 0.001(2) -0.007(2)
C29 0.046(4) 0.025(3) 0.022(3) -0.006(3) -0.007(3) -0.013(3)
C30 0.043(4) 0.022(3) 0.024(3) -0.006(2) -0.009(3) -0.004(3)
C31 0.026(3) 0.017(3) 0.024(3) -0.006(2) 0.003(2) -0.004(2)
C32 0.035(4) 0.019(3) 0.042(4) -0.007(3) 0.003(3) 0.002(3)
C33 0.034(4) 0.031(3) 0.043(4) -0.009(3) 0.009(3) 0.008(3)
C34 0.037(3) 0.018(3) 0.019(3) -0.007(2) 0.002(2) -0.011(2)
C35 0.056(4) 0.026(3) 0.019(3) -0.003(3) -0.002(3) -0.018(3)
C36 0.066(5) 0.025(3) 0.023(3) -0.007(3) -0.008(3) -0.009(3)
C37 0.017(3) 0.023(3) 0.020(3) -0.008(2) -0.001(2) 0.002(2)
C38 0.024(3) 0.034(3) 0.035(3) -0.017(3) 0.001(3) -0.004(3)
C39 0.026(3) 0.036(3) 0.031(3) -0.011(3) 0.001(3) -0.004(3)
C40 0.027(3) 0.019(3) 0.020(3) -0.011(2) 0.003(2) 0.000(2)
C41 0.024(3) 0.024(3) 0.026(3) -0.014(2) 0.001(2) 0.002(2)
C42 0.027(3) 0.039(4) 0.044(4) -0.025(3) 0.006(3) 0.002(3)
C43 0.025(3) 0.013(2) 0.015(2) -0.004(2) 0.000(2) 0.002(2)
C44 0.030(3) 0.019(3) 0.023(3) -0.010(2) -0.003(2) -0.001(2)
C45 0.028(3) 0.024(3) 0.037(3) -0.014(3) -0.002(3) -0.005(2)
C46 0.027(3) 0.015(3) 0.013(2) -0.001(2) 0.001(2) 0.001(2)
C47 0.035(3) 0.017(3) 0.019(3) -0.003(2) 0.004(2) 0.003(2)
C48 0.053(4) 0.042(4) 0.023(3) -0.010(3) 0.007(3) -0.003(3)
C50 0.104(9) 0.30(2) 0.030(5) 0.016(8) -0.008(5) -0.152(12)
C51 0.077(6) 0.056(5) 0.043(4) -0.009(4) -0.017(4) -0.035(4)
C53 0.088(7) 0.101(8) 0.038(5) 0.030(5) -0.034(5) -0.053(6)
C59 0.037(5) 0.122(10) 0.182(13) 0.081(10) 0.059(7) 0.035(6)

loop_
_atom_type_symbol
_atom_type_description
_atom_type_scat_dispersion_real
_atom_type_scat_dispersion_imag
_atom_type_scat_source
Mo Mo -1.6832 0.6857 'International Tables Vol C Tables 4.2.6.8 and 6.1.1.4'
Na Na 0.0362 0.0249 'International Tables Vol C Tables 4.2.6.8 and 6.1.1.4'
O O 0.0106 0.0060 'International Tables Vol C Tables 4.2.6.8 and 6.1.1.4'
N N 0.0061 0.0033 'International Tables Vol C Tables 4.2.6.8 and 6.1.1.4'
C C 0.0033 0.0016 'International Tables Vol C Tables 4.2.6.8 and 6.1.1.4'
H H 0.0000 0.0000 'International Tables Vol C Tables 4.2.6.8 and 6.1.1.4'

loop_
_geom_angle_atom_site_label_1
_geom_angle_atom_site_label_2
_geom_angle_atom_site_label_3
_geom_angle
_geom_angle_site_symmetry_1
_geom_angle_site_symmetry_3
O6 Mo1 O7 105.89(16) . .
O6 Mo1 O5 99.80(15) . .
O7 Mo1 O5 96.77(15) . .
O6 Mo1 O1 100.64(15) . .
O7 Mo1 O1 96.47(15) . .
O5 Mo1 O1 151.52(13) . .
O6 Mo1 O3 95.70(14) . .
O7 Mo1 O3 158.41(14) . .
O5 Mo1 O3 79.08(13) . .
O1 Mo1 O3 79.35(13) . .
O6 Mo1 O3 171.82(14) . 2_657
O7 Mo1 O3 82.28(14) . 2_657
O5 Mo1 O3 78.57(13) . 2_657
O1 Mo1 O3 78.38(12) . 2_657
O3 Mo1 O3 76.13(13) . 2_657
O6 Mo1 Na1 35.45(12) . .
O7 Mo1 Na1 141.33(12) . .
O5 Mo1 Na1 92.88(10) . .
O1 Mo1 Na1 92.37(10) . .
O3 Mo1 Na1 60.26(9) . .
O3 Mo1 Na1 136.39(9) 2_657 .
O35 Mo2 O36 105.56(17) . .
O35 Mo2 O34 102.00(16) . .
O36 Mo2 O34 101.47(16) . .
O35 Mo2 O38 101.97(16) . .
O36 Mo2 O38 94.42(15) . .
O34 Mo2 O38 146.36(14) . .
O35 Mo2 O40 92.91(15) . .
O36 Mo2 O40 159.18(15) . .
O34 Mo2 O40 83.58(13) . .
O38 Mo2 O40 71.97(12) . .
O35 Mo2 O37 163.93(15) . .
O36 Mo2 O37 90.23(14) . .
O34 Mo2 O37 77.18(13) . .
O38 Mo2 O37 73.27(12) . .
O40 Mo2 O37 71.03(11) . .
O9 Mo3 O10 105.56(17) . .
O9 Mo3 O8 102.22(16) . .
O10 Mo3 O8 101.02(15) . .
O9 Mo3 O5 102.03(15) . .
O10 Mo3 O5 94.29(15) . .
O8 Mo3 O5 146.54(14) . .
O9 Mo3 O1 92.23(15) . 2_657
O10 Mo3 O1 159.63(14) . 2_657
O8 Mo3 O1 84.41(13) . 2_657
O5 Mo3 O1 71.93(12) . 2_657
O9 Mo3 O3 163.32(15) . .
O10 Mo3 O3 90.80(14) . .
O8 Mo3 O3 77.26(13) . .
O5 Mo3 O3 72.92(12) . .
O1 Mo3 O3 71.10(11) 2_657 .
O9 Mo3 Na1 138.90(13) . .
O10 Mo3 Na1 33.56(12) . .
O8 Mo3 Na1 87.66(11) . .
O5 Mo3 Na1 89.04(10) . .
O1 Mo3 Na1 128.66(9) 2_657 .
O3 Mo3 Na1 57.69(8) . .
O17 Mo4 O16 105.77(16) . .
O17 Mo4 O18 101.42(15) . .
O16 Mo4 O18 96.12(15) . .
O17 Mo4 O15 101.31(15) . .
O16 Mo4 O15 96.47(15) . .
O18 Mo4 O15 149.86(14) . .
O17 Mo4 O24 97.06(15) . .
O16 Mo4 O24 157.18(14) . .
O18 Mo4 O24 79.23(13) . .
O15 Mo4 O24 78.57(13) . .
O17 Mo4 O24 172.68(15) . 2_666
O16 Mo4 O24 81.55(14) . 2_666
O18 Mo4 O24 77.50(12) . 2_666
O15 Mo4 O24 77.43(12) . 2_666
O24 Mo4 O24 75.63(13) . 2_666
O17 Mo4 Mo6 89.36(12) . .
O16 Mo4 Mo6 132.35(11) . .
O18 Mo4 Mo6 36.23(10) . .
O15 Mo4 Mo6 125.05(10) . .
O24 Mo4 Mo6 46.53(9) . .
O24 Mo4 Mo6 85.60(8) 2_666 .
O17 Mo4 Mo13 89.06(12) . .
O16 Mo4 Mo13 132.51(11) . .
O18 Mo4 Mo13 125.37(10) . .
O15 Mo4 Mo13 36.04(10) . .
O24 Mo4 Mo13 46.18(8) . .
O24 Mo4 Mo13 85.79(8) 2_666 .
Mo6 Mo4 Mo13 91.577(16) . .
O44 Mo5 O42 104.94(17) . .
O44 Mo5 O43 103.00(16) . .
O42 Mo5 O43 101.12(16) . .
O44 Mo5 O40 101.00(16) . 2_567
O42 Mo5 O40 95.62(15) . 2_567
O43 Mo5 O40 145.92(13) . 2_567
O44 Mo5 O38 91.98(15) . 2_567
O42 Mo5 O38 160.68(14) . 2_567
O43 Mo5 O38 83.69(13) . 2_567
O40 Mo5 O38 71.61(12) 2_567 2_567
O44 Mo5 O37 163.02(15) . .
O42 Mo5 O37 91.57(14) . .
O43 Mo5 O37 77.15(13) . .
O40 Mo5 O37 72.89(12) 2_567 .
O38 Mo5 O37 71.10(11) 2_567 .
O44 Mo5 Na4 136.82(13) . .
O42 Mo5 Na4 32.23(12) . .
O43 Mo5 Na4 87.12(11) . .
O40 Mo5 Na4 91.69(10) 2_567 .
O38 Mo5 Na4 131.09(9) 2_567 .
O37 Mo5 Na4 60.02(8) . .
O19 Mo6 O20 105.65(17) . .
O19 Mo6 O11 101.69(17) . .
O20 Mo6 O11 101.68(16) . .
O19 Mo6 O18 100.70(16) . .
O20 Mo6 O18 95.44(16) . .
O11 Mo6 O18 146.83(14) . .
O19 Mo6 O15 91.94(15) . 2_666
O20 Mo6 O15 160.24(15) . 2_666
O11 Mo6 O15 83.04(13) . 2_666
O18 Mo6 O15 72.03(13) . 2_666
O19 Mo6 O24 163.42(15) . .
O20 Mo6 O24 90.51(14) . .
O11 Mo6 O24 78.11(13) . .
O18 Mo6 O24 73.50(12) . .
O15 Mo6 O24 71.53(11) 2_666 .
O19 Mo6 Mo4 135.42(13) . .
O20 Mo6 Mo4 82.21(12) . .
O11 Mo6 Mo4 119.93(10) . .
O18 Mo6 Mo4 34.89(9) . .
O15 Mo6 Mo4 78.88(8) 2_666 .
O24 Mo6 Mo4 41.82(8) . .
O39 Mo7 O41 105.79(16) . .
O39 Mo7 O38 101.80(15) . .
O41 Mo7 O38 96.16(15) . .
O39 Mo7 O40 100.54(15) . 2_567
O41 Mo7 O40 96.06(15) . 2_567
O38 Mo7 O40 150.49(13) . 2_567
O39 Mo7 O37 97.08(15) . .
O41 Mo7 O37 157.12(14) . .
O38 Mo7 O37 79.42(13) . .
O40 Mo7 O37 78.90(13) 2_567 .
O39 Mo7 O37 172.90(14) . 2_567
O41 Mo7 O37 81.27(14) . 2_567
O38 Mo7 O37 77.83(12) . 2_567
O40 Mo7 O37 77.62(12) 2_567 2_567
O37 Mo7 O37 75.86(13) . 2_567
O39 Mo7 Na4 36.54(12) . .
O41 Mo7 Na4 142.33(12) . .
O38 Mo7 Na4 94.14(10) . .
O40 Mo7 Na4 92.41(10) 2_567 .
O37 Mo7 Na4 60.54(9) . .
O37 Mo7 Na4 136.39(9) 2_567 .
O22 Mo8 O21 105.47(17) . .
O22 Mo8 O2 102.80(16) . .
O21 Mo8 O2 101.01(16) . .
O22 Mo8 O1 102.24(16) . .
O21 Mo8 O1 93.60(15) . .
O2 Mo8 O1 146.32(14) . .
O22 Mo8 O5 92.04(15) . 2_657
O21 Mo8 O5 159.56(14) . 2_657
O2 Mo8 O5 84.89(13) . 2_657
O1 Mo8 O5 72.05(12) . 2_657
O22 Mo8 O3 163.11(15) . .
O21 Mo8 O3 91.01(14) . .
O2 Mo8 O3 77.05(13) . .
O1 Mo8 O3 72.48(12) . .
O5 Mo8 O3 71.08(11) 2_657 .
O22 Mo8 Na1 139.21(13) . .
O21 Mo8 Na1 33.94(12) . .
O2 Mo8 Na1 87.29(11) . .
O1 Mo8 Na1 88.29(10) . .
O5 Mo8 Na1 128.48(9) 2_657 .
O3 Mo8 Na1 57.54(8) . .
O23 Mo9 O4 105.26(18) . .
O23 Mo9 O8 102.09(17) . .
O4 Mo9 O8 97.44(16) . .
O23 Mo9 O2 102.54(17) . .
O4 Mo9 O2 97.94(16) . .
O8 Mo9 O2 146.25(14) . .
O23 Mo9 O7 94.01(16) . 2_657
O4 Mo9 O7 160.72(15) . 2_657
O8 Mo9 O7 77.88(13) . 2_657
O2 Mo9 O7 77.73(13) . 2_657
O23 Mo9 O3 163.69(15) . .
O4 Mo9 O3 91.04(14) . .
O8 Mo9 O3 74.79(12) . .
O2 Mo9 O3 75.07(12) . .
O7 Mo9 O3 69.69(11) 2_657 .
O23 Mo9 Na1 137.93(14) . .
O4 Mo9 Na1 32.67(12) . .
O8 Mo9 Na1 88.65(10) . .
O2 Mo9 Na1 88.33(11) . .
O7 Mo9 Na1 128.06(9) 2_657 .
O3 Mo9 Na1 58.37(8) . .
O26 Mo10 O27 105.09(18) . .
O26 Mo10 O28 100.90(17) . .
O27 Mo10 O28 97.2(2) . .
O26 Mo10 O30 100.45(17) . .
O27 Mo10 O30 96.6(2) . .
O28 Mo10 O30 150.52(16) . .
O26 Mo10 O29 96.50(15) . .
O27 Mo10 O29 158.41(16) . .
O28 Mo10 O29 78.60(16) . .
O30 Mo10 O29 78.99(16) . .
O26 Mo10 O29 172.49(15) . 2_556
O27 Mo10 O29 82.41(16) . 2_556
O28 Mo10 O29 77.92(14) . 2_556
O30 Mo10 O29 78.25(14) . 2_556
O29 Mo10 O29 75.99(13) . 2_556
O26 Mo10 Mo2' 88.59(13) . .
O27 Mo10 Mo2' 127.0(2) . .
O28 Mo10 Mo2' 130.77(14) . .
O30 Mo10 Mo2' 30.47(15) . .
O29 Mo10 Mo2' 52.25(12) . .
O29 Mo10 Mo2' 86.69(9) 2_556 .
O26 Mo10 Mo14 89.11(13) . .
O27 Mo10 Mo14 129.5(2) . .
O28 Mo10 Mo14 32.36(13) . .
O30 Mo10 Mo14 128.66(14) . .
O29 Mo10 Mo14 49.73(11) . .
O29 Mo10 Mo14 86.05(9) 2_556 .
Mo2' Mo10 Mo14 101.00(5) . .
O26 Mo10 Na3 34.17(13) . .
O27 Mo10 Na3 139.26(14) . .
O28 Mo10 Na3 93.13(12) . .
O30 Mo10 Na3 93.21(13) . .
O29 Mo10 Na3 62.33(9) . .
O29 Mo10 Na3 138.32(9) 2_556 .
Mo2' Mo10 Na3 68.53(6) . .
Mo14 Mo10 Na3 67.61(5) . .
O33 Mo11 O32 105.36(18) . .
O33 Mo11 O34 102.60(16) . .
O32 Mo11 O34 97.55(16) . .
O33 Mo11 O43 101.63(16) . .
O32 Mo11 O43 97.35(16) . .
O34 Mo11 O43 146.94(14) . .
O33 Mo11 O41 93.16(16) . 2_567
O32 Mo11 O41 161.48(15) . 2_567
O34 Mo11 O41 78.38(13) . 2_567
O43 Mo11 O41 78.15(13) . 2_567
O33 Mo11 O37 163.41(15) . .
O32 Mo11 O37 91.21(14) . .
O34 Mo11 O37 75.42(12) . .
O43 Mo11 O37 74.92(12) . .
O41 Mo11 O37 70.27(11) 2_567 .
O33 Mo11 Na4 135.79(14) . .
O32 Mo11 Na4 30.47(12) . .
O34 Mo11 Na4 90.14(11) . .
O43 Mo11 Na4 87.97(11) . .
O41 Mo11 Na4 131.01(9) 2_567 .
O37 Mo11 Na4 60.76(8) . .
O31 Mo12 O12 105.36(18) . .
O31 Mo12 O11 104.10(17) . .
O12 Mo12 O11 97.13(16) . .
O31 Mo12 O13 101.71(16) . .
O12 Mo12 O13 97.00(16) . .
O11 Mo12 O13 145.99(15) . .
O31 Mo12 O16 92.12(16) . 2_666
O12 Mo12 O16 162.53(15) . 2_666
O11 Mo12 O16 78.21(13) . 2_666
O13 Mo12 O16 79.07(13) . 2_666
O31 Mo12 O24 162.39(15) . .
O12 Mo12 O24 92.17(14) . .
O11 Mo12 O24 74.88(13) . .
O13 Mo12 O24 73.80(12) . .
O16 Mo12 O24 70.37(11) 2_666 .
O31 Mo12 Na2 137.09(13) . .
O12 Mo12 Na2 32.07(13) . .
O11 Mo12 Na2 90.99(11) . .
O13 Mo12 Na2 84.88(11) . .
O16 Mo12 Na2 130.55(9) 2_666 .
O24 Mo12 Na2 60.25(8) . .
O14 Mo13 O25 105.12(17) . .
O14 Mo13 O13 102.06(16) . .
O25 Mo13 O13 100.78(16) . .
O14 Mo13 O15 100.86(16) . .
O25 Mo13 O15 95.57(15) . .
O13 Mo13 O15 147.15(14) . .
O14 Mo13 O18 90.08(15) . 2_666
O25 Mo13 O18 162.13(14) . 2_666
O13 Mo13 O18 84.80(13) . 2_666
O15 Mo13 O18 71.94(12) . 2_666
O14 Mo13 O24 161.62(14) . .
O25 Mo13 O24 92.92(14) . .
O13 Mo13 O24 77.44(13) . .
O15 Mo13 O24 73.42(12) . .
O18 Mo13 O24 71.55(11) 2_666 .
O14 Mo13 Mo4 135.75(13) . .
O25 Mo13 Mo4 83.38(12) . .
O13 Mo13 Mo4 119.18(10) . .
O15 Mo13 Mo4 34.97(9) . .
O18 Mo13 Mo4 79.11(8) 2_666 .
O24 Mo13 Mo4 41.80(8) . .
O14 Mo13 Na2 137.47(13) . .
O25 Mo13 Na2 33.05(12) . .
O13 Mo13 Na2 85.56(11) . .
O15 Mo13 Na2 93.19(10) . .
O18 Mo13 Na2 132.44(9) 2_666 .
O24 Mo13 Na2 60.89(8) . .
Mo4 Mo13 Na2 65.69(4) . .
O65 Mo14 O45 107.4(2) . .
O65 Mo14 O28 110.6(4) . .
O45 Mo14 O28 100.8(2) . .
O65 Mo14 O48 97.7(4) . .
O45 Mo14 O48 93.1(2) . .
O28 Mo14 O48 142.5(2) . .
O65 Mo14 O30 94.6(2) . 2_556
O45 Mo14 O30 157.6(2) . 2_556
O28 Mo14 O30 74.17(17) . 2_556
O48 Mo14 O30 79.76(18) . 2_556
O65 Mo14 O29 163.0(2) . .
O45 Mo14 O29 87.53(17) . .
O28 Mo14 O29 73.24(14) . .
O48 Mo14 O29 72.8(2) . .
O30 Mo14 O29 70.13(13) 2_556 .
O65 Mo14 Mo2' 85.4(3) . 2_556
O45 Mo14 Mo2' 149.23(17) . 2_556
O28 Mo14 Mo2' 48.52(12) . 2_556
O48 Mo14 Mo2' 113.16(14) . 2_556
O30 Mo14 Mo2' 33.75(14) 2_556 2_556
O29 Mo14 Mo2' 85.48(9) . 2_556
O65 Mo14 Mo10 144.6(3) . .
O45 Mo14 Mo10 84.31(14) . .
O28 Mo14 Mo10 34.14(12) . .
O48 Mo14 Mo10 115.20(18) . .
O30 Mo14 Mo10 79.76(10) 2_556 .
O29 Mo14 Mo10 42.40(8) . .
Mo2' Mo14 Mo10 70.47(5) 2_556 .
O48 Mo1' O45 114.1(3) . .
O48 Mo1' O65 106.6(3) . .
O45 Mo1' O65 99.0(2) . .
O48 Mo1' O28 149.8(2) . .
O45 Mo1' O28 88.7(2) . .
O65 Mo1' O28 87.9(3) . .
O48 Mo1' O29 86.9(3) . .
O45 Mo1' O29 95.02(18) . .
O65 Mo1' O29 154.3(3) . .
O28 Mo1' O29 70.89(14) . .
O48 Mo1' O30 87.6(2) . 2_556
O45 Mo1' O30 154.7(2) . 2_556
O65 Mo1' O30 86.2(2) . 2_556
O28 Mo1' O30 66.62(16) . 2_556
O29 Mo1' O30 72.28(13) . 2_556
O48 Mo1' Mo16 33.4(3) . .
O45 Mo1' Mo16 98.8(2) . .
O65 Mo1' Mo16 139.9(3) . .
O28 Mo1' Mo16 128.09(12) . .
O29 Mo1' Mo16 57.35(10) . .
O30 Mo1' Mo16 92.64(14) 2_556 .
O48 Mo1' Na3 99.2(2) . .
O45 Mo1' Na3 35.01(16) . .
O65 Mo1' Na3 133.94(18) . .
O28 Mo1' Na3 88.38(11) . .
O29 Mo1' Na3 61.92(10) . .
O30 Mo1' Na3 133.06(11) 2_556 .
Mo16 Mo1' Na3 71.74(5) . .
Mo2' Mo15 O47 166.9(4) . .
Mo2' Mo15 O64 72.0(4) . .
O47 Mo15 O64 97.9(3) . .
Mo2' Mo15 O46 81.6(4) . .
O47 Mo15 O46 109.3(3) . .
O64 Mo15 O46 103.4(3) . .
Mo2' Mo15 O64' 47.9(4) . .
O47 Mo15 O64' 121.6(4) . .
O64 Mo15 O64' 24.1(3) . .
O46 Mo15 O64' 97.4(3) . .
Mo2' Mo15 O30 33.4(3) . .
O47 Mo15 O30 149.0(2) . .
O64 Mo15 O30 101.5(3) . .
O46 Mo15 O30 89.4(2) . .
O64' Mo15 O30 78.1(3) . .
Mo2' Mo15 O29 104.3(4) . .
O47 Mo15 O29 82.9(2) . .
O64 Mo15 O29 162.8(2) . .
O46 Mo15 O29 92.39(18) . .
O64' Mo15 O29 148.0(3) . .
O30 Mo15 O29 71.55(14) . .
Mo2' Mo15 O28 84.3(4) . 2_556
O47 Mo15 O28 87.7(2) . 2_556
O64 Mo15 O28 90.9(2) . 2_556
O46 Mo15 O28 155.6(2) . 2_556
O64' Mo15 O28 87.6(3) . 2_556
O30 Mo15 O28 68.15(16) . 2_556
O29 Mo15 O28 71.97(13) . 2_556
Mo2' Mo15 Mo3' 160.9(4) . .
O47 Mo15 Mo3' 30.0(2) . .
O64 Mo15 Mo3' 127.1(3) . .
O46 Mo15 Mo3' 93.4(2) . .
O64' Mo15 Mo3' 151.2(3) . .
O30 Mo15 Mo3' 128.82(13) . .
O29 Mo15 Mo3' 57.28(10) . .
O28 Mo15 Mo3' 93.56(13) 2_556 .
Mo2' Mo15 Na3 98.1(4) . .
O47 Mo15 Na3 94.9(2) . .
O64 Mo15 Na3 136.2(2) . .
O46 Mo15 Na3 33.23(17) . .
O64' Mo15 Na3 129.1(3) . .
O30 Mo15 Na3 87.61(12) . .
O29 Mo15 Na3 60.40(9) . .
O28 Mo15 Na3 131.46(11) 2_556 .
Mo3' Mo15 Na3 69.17(6) . .
Mo15 Mo2' O64 88.4(4) . .
Mo15 Mo2' O64' 117.6(5) . .
O64 Mo2' O64' 29.2(3) . .
Mo15 Mo2' O46 79.5(4) . .
O64 Mo2' O46 106.6(3) . .
O64' Mo2' O46 110.7(4) . .
Mo15 Mo2' O30 136.2(4) . .
O64 Mo2' O30 128.6(3) . .
O64' Mo2' O30 101.3(4) . .
O46 Mo2' O30 105.7(3) . .
Mo15 Mo2' O47 9.8(3) . .
O64 Mo2' O47 81.0(3) . .
O64' Mo2' O47 109.9(4) . .
O46 Mo2' O47 87.8(3) . .
O30 Mo2' O47 138.9(2) . .
Mo15 Mo2' O28 81.6(4) . 2_556
O64 Mo2' O28 92.5(3) . 2_556
O64' Mo2' O28 95.6(3) . 2_556
O46 Mo2' O28 152.6(3) . 2_556
O30 Mo2' O28 75.18(18) . 2_556
O47 Mo2' O28 75.79(19) . 2_556
Mo15 Mo2' O29 62.8(3) . .
O64 Mo2' O29 146.7(3) . .
O64' Mo2' O29 163.8(3) . .
O46 Mo2' O29 85.5(2) . .
O30 Mo2' O29 74.15(16) . .
O47 Mo2' O29 68.3(2) . .
O28 Mo2' O29 68.19(14) 2_556 .
Mo15 Mo2' Mo14 118.2(4) . 2_556
O64 Mo2' Mo14 95.1(3) . 2_556
O64' Mo2' Mo14 80.6(3) . 2_556
O46 Mo2' Mo14 152.7(2) . 2_556
O30 Mo2' Mo14 47.03(14) . 2_556
O47 Mo2' Mo14 112.26(14) . 2_556
O28 Mo2' Mo14 36.61(13) 2_556 2_556
O29 Mo2' Mo14 85.23(10) . 2_556
Mo15 Mo2' Mo10 105.4(4) . .
O64 Mo2' Mo10 163.0(3) . .
O64' Mo2' Mo10 135.7(4) . .
O46 Mo2' Mo10 86.06(17) . .
O30 Mo2' Mo10 34.70(13) . .
O47 Mo2' Mo10 111.45(18) . .
O28 Mo2' Mo10 79.98(11) 2_556 .
O29 Mo2' Mo10 43.14(9) . .
Mo14 Mo2' Mo10 69.81(5) 2_556 .
Mo3' Mo16 O48 157.3(2) . .
Mo3' Mo16 O63 100.9(3) . .
O48 Mo16 O63 100.8(3) . .
Mo3' Mo16 O62 73.8(3) . .
O48 Mo16 O62 106.0(3) . .
O63 Mo16 O62 107.1(3) . .
Mo3' Mo16 O63' 66.9(4) . .
O48 Mo16 O63' 134.4(4) . .
O63 Mo16 O63' 33.9(4) . .
O62 Mo16 O63' 97.2(4) . .
Mo3' Mo16 O47 16.62(19) . .
O48 Mo16 O47 145.0(2) . .
O63 Mo16 O47 105.6(3) . .
O62 Mo16 O47 87.8(3) . .
O63' Mo16 O47 72.8(4) . .
Mo3' Mo16 O27 88.8(2) . 2_556
O48 Mo16 O27 83.4(2) . 2_556
O63 Mo16 O27 93.1(3) . 2_556
O62 Mo16 O27 155.3(3) . 2_556
O63' Mo16 O27 91.7(3) . 2_556
O47 Mo16 O27 72.8(2) . 2_556
Mo3' Mo16 O29 79.39(18) . .
O48 Mo16 O29 77.88(18) . .
O63 Mo16 O29 163.2(3) . .
O62 Mo16 O29 89.15(18) . .
O63' Mo16 O29 142.2(3) . .
O47 Mo16 O29 70.16(17) . .
O27 Mo16 O29 70.12(13) 2_556 .
Mo3' Mo16 Mo1' 127.35(18) . .
O48 Mo16 Mo1' 31.23(16) . .
O63 Mo16 Mo1' 131.8(3) . .
O62 Mo16 Mo1' 89.9(2) . .
O63' Mo16 Mo1' 165.6(3) . .
O47 Mo16 Mo1' 120.19(15) . .
O27 Mo16 Mo1' 86.96(14) 2_556 .
O29 Mo16 Mo1' 50.04(9) . .
Mo16 Mo3' O47 155.8(3) . .
Mo16 Mo3' O63' 90.9(4) . .
O47 Mo3' O63' 96.4(4) . .
Mo16 Mo3' O62 83.3(3) . .
O47 Mo3' O62 116.5(4) . .
O63' Mo3' O62 105.4(4) . .
Mo16 Mo3' O63 58.7(3) . .
O47 Mo3' O63 125.7(3) . .
O63' Mo3' O63 32.1(4) . .
O62 Mo3' O63 99.1(3) . .
Mo16 Mo3' O48 16.18(18) . .
O47 Mo3' O48 144.0(2) . .
O63' Mo3' O48 106.2(4) . .
O62 Mo3' O48 84.4(3) . .
O63 Mo3' O48 74.3(3) . .
Mo16 Mo3' O27 74.1(2) . 2_556
O47 Mo3' O27 82.6(2) . 2_556
O63' Mo3' O27 92.6(4) . 2_556
O62 Mo3' O27 151.4(3) . 2_556
O63 Mo3' O27 84.2(3) . 2_556
O48 Mo3' O27 69.1(2) . 2_556
Mo16 Mo3' O29 84.26(19) . .
O47 Mo3' O29 81.7(2) . .
O63' Mo3' O29 161.8(4) . .
O62 Mo3' O29 91.52(18) . .
O63 Mo3' O29 139.6(3) . .
O48 Mo3' O29 68.08(16) . .
O27 Mo3' O29 69.23(13) 2_556 .
Mo16 Mo3' Mo15 136.33(19) . .
O47 Mo3' Mo15 34.2(2) . .
O63' Mo3' Mo15 130.1(4) . .
O62 Mo3' Mo15 96.9(2) . .
O63 Mo3' Mo15 159.5(3) . .
O48 Mo3' Mo15 120.16(14) . .
O27 Mo3' Mo15 87.81(14) 2_556 .
O29 Mo3' Mo15 52.08(10) . .
Mo16 Mo3' Na3 92.16(17) . .
O47 Mo3' Na3 97.4(2) . .
O63' Mo3' Na3 138.7(3) . .
O62 Mo3' Na3 34.50(18) . .
O63 Mo3' Na3 131.1(3) . .
O48 Mo3' Na3 83.93(13) . .
O27 Mo3' Na3 127.77(12) 2_556 .
O29 Mo3' Na3 59.25(9) . .
Mo15 Mo3' Na3 67.94(6) . .
O51 Na1 O52 79.47(15) . .
O51 Na1 O4 91.87(15) . .
O52 Na1 O4 129.55(16) . .
O51 Na1 O6 130.96(16) . .
O52 Na1 O6 95.03(14) . .
O4 Na1 O6 125.29(14) . .
O51 Na1 O10 150.19(16) . .
O52 Na1 O10 84.54(14) . .
O4 Na1 O10 79.15(13) . .
O6 Na1 O10 75.12(13) . .
O51 Na1 O21 80.86(14) . .
O52 Na1 O21 144.58(16) . .
O4 Na1 O21 80.11(14) . .
O6 Na1 O21 76.36(13) . .
O10 Na1 O21 124.51(14) . .
O51 Na1 Na4 41.94(10) . .
O52 Na1 Na4 43.27(10) . .
O4 Na1 Na4 100.88(11) . .
O6 Na1 Na4 133.35(11) . .
O10 Na1 Na4 111.53(11) . .
O21 Na1 Na4 122.69(11) . .
O51 Na1 Mo1 142.74(13) . .
O52 Na1 Mo1 115.83(11) . .
O4 Na1 Mo1 100.93(10) . .
O6 Na1 Mo1 24.38(8) . .
O10 Na1 Mo1 67.05(9) . .
O21 Na1 Mo1 67.37(9) . .
Na4 Na1 Mo1 157.36(7) . .
O51 Na1 Mo9 110.26(13) . .
O52 Na1 Mo9 144.25(13) . .
O4 Na1 Mo9 23.08(9) . .
O6 Na1 Mo9 102.22(10) . .
O10 Na1 Mo9 70.31(9) . .
O21 Na1 Mo9 70.68(10) . .
Na4 Na1 Mo9 123.86(7) . .
Mo1 Na1 Mo9 77.85(4) . .
O51 Na1 Mo3 158.88(14) . .
O52 Na1 Mo3 106.96(12) . .
O4 Na1 Mo3 68.35(10) . .
O6 Na1 Mo3 69.39(9) . .
O10 Na1 Mo3 22.87(8) . .
O21 Na1 Mo3 101.97(10) . .
Na4 Na1 Mo3 132.08(7) . .
Mo1 Na1 Mo3 53.13(3) . .
Mo9 Na1 Mo3 52.95(3) . .
O51 Na1 Mo8 101.16(11) . .
O52 Na1 Mo8 161.47(13) . .
O4 Na1 Mo8 68.96(10) . .
O6 Na1 Mo8 70.38(9) . .
O10 Na1 Mo8 101.91(10) . .
O21 Na1 Mo8 22.95(8) . .
Na4 Na1 Mo8 142.66(7) . .
Mo1 Na1 Mo8 53.43(3) . .
Mo9 Na1 Mo8 53.14(3) . .
Mo3 Na1 Mo8 79.18(4) . .
O50 Na2 O49 78.28(17) . .
O50 Na2 O12 104.6(2) . .
O49 Na2 O12 99.33(15) . .
O50 Na2 O25 160.68(17) . .
O49 Na2 O25 83.32(14) . .
O12 Na2 O25 84.01(14) . .
O50 Na2 O20 79.52(15) . .
O49 Na2 O20 155.54(16) . .
O12 Na2 O20 76.50(13) . .
O25 Na2 O20 119.60(14) . .
O50 Na2 O17 114.4(2) . .
O49 Na2 O17 129.14(16) . .
O12 Na2 O17 121.53(14) . .
O25 Na2 O17 73.26(13) . .
O20 Na2 O17 70.22(12) . .
O50 Na2 Na3 41.46(12) . .
O49 Na2 Na3 42.76(10) . .
O12 Na2 Na3 122.48(12) . .
O25 Na2 Na3 119.37(11) . .
O20 Na2 Na3 119.35(11) . .
O17 Na2 Na3 115.62(11) . .
O50 Na2 Mo13 174.90(17) . .
O49 Na2 Mo13 103.47(12) . .
O12 Na2 Mo13 70.42(10) . .
O25 Na2 Mo13 22.84(8) . .
O20 Na2 Mo13 97.82(10) . .
O17 Na2 Mo13 68.31(9) . .
Na3 Na2 Mo13 142.13(7) . .
O50 Na2 Mo12 121.56(16) . .
O49 Na2 Mo12 115.62(12) . .
O12 Na2 Mo12 22.54(9) . .
O25 Na2 Mo12 72.01(10) . .
O20 Na2 Mo12 68.56(9) . .
O17 Na2 Mo12 99.28(9) . .
Na3 Na2 Mo12 144.99(8) . .
Mo13 Na2 Mo12 53.34(3) . .
O50 Na3 O49 76.47(16) . .
O50 Na3 O26 101.53(19) . .
O49 Na3 O26 103.95(16) . .
O50 Na3 O45 158.1(2) . .
O49 Na3 O45 83.06(15) . .
O26 Na3 O45 75.65(15) . .
O50 Na3 O46 79.66(17) . .
O49 Na3 O46 155.50(18) . .
O26 Na3 O46 75.46(17) . .
O45 Na3 O46 119.58(16) . .
O50 Na3 O62 122.4(2) . .
O49 Na3 O62 122.8(2) . .
O26 Na3 O62 120.37(15) . .
O45 Na3 O62 75.7(2) . .
O46 Na3 O62 75.3(2) . .
O50 Na3 Na2 39.68(12) . .
O49 Na3 Na2 42.53(10) . .
O26 Na3 Na2 122.61(12) . .
O45 Na3 Na2 123.62(12) . .
O46 Na3 Na2 116.71(13) . .
O62 Na3 Na2 116.88(13) . .
O50 Na3 Mo10 118.50(15) . .
O49 Na3 Mo10 121.67(12) . .
O26 Na3 Mo10 23.35(8) . .
O45 Na3 Mo10 66.38(11) . .
O46 Na3 Mo10 66.18(12) . .
O62 Na3 Mo10 97.01(12) . .
Na2 Na3 Mo10 145.87(8) . .
O50 Na3 Mo1' 172.78(16) . .
O49 Na3 Mo1' 106.76(12) . .
O26 Na3 Mo1' 71.53(11) . .
O45 Na3 Mo1' 23.73(10) . .
O46 Na3 Mo1' 96.36(12) . .
O62 Na3 Mo1' 61.66(15) . .
Na2 Na3 Mo1' 145.91(8) . .
Mo10 Na3 Mo1' 54.29(4) . .
O50 Na3 Mo15 102.48(13) . .
O49 Na3 Mo15 174.26(15) . .
O26 Na3 Mo15 70.62(10) . .
O45 Na3 Mo15 97.10(11) . .
O46 Na3 Mo15 22.82(11) . .
O62 Na3 Mo15 62.60(14) . .
Na2 Na3 Mo15 138.63(8) . .
Mo10 Na3 Mo15 53.71(4) . .
Mo1' Na3 Mo15 73.65(5) . .
O50 Na3 Mo3' 128.69(17) . .
O49 Na3 Mo3' 141.80(15) . .
O26 Na3 Mo3' 98.43(10) . .
O45 Na3 Mo3' 72.94(14) . .
O46 Na3 Mo3' 60.53(15) . .
O62 Na3 Mo3' 22.73(11) . .
Na2 Na3 Mo3' 137.67(8) . .
Mo10 Na3 Mo3' 75.24(4) . .
Mo1' Na3 Mo3' 52.32(5) . .
Mo15 Na3 Mo3' 42.89(4) . .
O51 Na4 O32 99.85(16) . .
O51 Na4 O52 78.63(15) . .
O32 Na4 O52 100.99(15) . .
O51 Na4 O42 163.96(16) . .
O32 Na4 O42 79.88(14) . .
O52 Na4 O42 85.66(14) . .
O51 Na4 O36 76.16(14) . .
O32 Na4 O36 77.73(13) . .
O52 Na4 O36 154.09(16) . .
O42 Na4 O36 119.04(14) . .
O51 Na4 O39 119.69(16) . .
O32 Na4 O39 120.03(14) . .
O52 Na4 O39 128.05(15) . .
O42 Na4 O39 72.89(13) . .
O36 Na4 O39 71.20(12) . .
O51 Na4 Na1 41.76(10) . .
O32 Na4 Na1 120.09(12) . .
O52 Na4 Na1 42.52(10) . .
O42 Na4 Na1 124.76(11) . .
O36 Na4 Na1 115.58(11) . .
O39 Na4 Na1 119.42(11) . .
O51 Na4 Mo11 114.95(12) . .
O32 Na4 Mo11 21.69(9) . .
O52 Na4 Mo11 117.98(12) . .
O42 Na4 Mo11 69.83(9) . .
O36 Na4 Mo11 68.75(9) . .
O39 Na4 Mo11 98.37(9) . .
Na1 Na4 Mo11 141.68(7) . .
O51 Na4 Mo5 167.27(13) . .
O32 Na4 Mo5 67.69(10) . .
O52 Na4 Mo5 105.66(11) . .
O42 Na4 Mo5 21.94(8) . .
O36 Na4 Mo5 97.81(10) . .
O39 Na4 Mo5 67.46(9) . .
Na1 Na4 Mo5 146.51(7) . .
Mo11 Na4 Mo5 52.37(3) . .
O51 Na4 Mo7 131.01(13) . .
O32 Na4 Mo7 96.80(10) . .
O52 Na4 Mo7 141.82(13) . .
O42 Na4 Mo7 64.54(9) . .
O36 Na4 Mo7 62.96(9) . .
O39 Na4 Mo7 23.24(8) . .
Na1 Na4 Mo7 142.50(7) . .
Mo11 Na4 Mo7 75.13(4) . .
Mo5 Na4 Mo7 51.57(3) . .
Mo1 O1 Mo8 110.07(15) . .
Mo1 O1 Mo3 110.62(14) . 2_657
Mo8 O1 Mo3 102.34(13) . 2_657
Mo8 O2 Mo9 117.22(17) . .
Mo1 O3 Mo1 103.87(13) . 2_657
Mo1 O3 Mo3 92.22(12) . .
Mo1 O3 Mo3 97.22(12) 2_657 .
Mo1 O3 Mo8 92.29(12) . .
Mo1 O3 Mo8 96.45(12) 2_657 .
Mo3 O3 Mo8 164.14(15) . .
Mo1 O3 Mo9 163.52(16) . .
Mo1 O3 Mo9 92.61(11) 2_657 .
Mo3 O3 Mo9 85.73(10) . .
Mo8 O3 Mo9 85.65(10) . .
Mo9 O4 Na1 124.25(18) . .
Mo1 O5 Mo3 109.60(15) . .
Mo1 O5 Mo8 111.06(15) . 2_657
Mo3 O5 Mo8 103.21(13) . 2_657
Mo1 O6 Na1 120.18(17) . .
Mo1 O7 Mo9 115.42(17) . 2_657
Mo3 O8 Mo9 117.01(17) . .
Mo3 O10 Na1 123.58(18) . .
Mo6 O11 Mo12 116.12(17) . .
Mo12 O12 Na2 125.38(19) . .
Mo13 O13 Mo12 117.99(17) . .
Mo4 O15 Mo13 108.98(16) . .
Mo4 O15 Mo6 111.34(14) . 2_666
Mo13 O15 Mo6 103.63(14) . 2_666
Mo4 O16 Mo12 116.74(17) . 2_666
Mo4 O17 Na2 118.97(17) . .
Mo4 O18 Mo6 108.88(15) . .
Mo4 O18 Mo13 111.08(14) . 2_666
Mo6 O18 Mo13 103.02(14) . 2_666
Mo6 O20 Na2 124.97(18) . .
Mo8 O21 Na1 123.12(18) . .
Mo4 O24 Mo13 92.02(12) . .
Mo4 O24 Mo6 91.65(12) . .
Mo13 O24 Mo6 163.80(15) . .
Mo4 O24 Mo4 104.37(13) . 2_666
Mo13 O24 Mo4 97.33(12) . 2_666
Mo6 O24 Mo4 97.03(11) . 2_666
Mo4 O24 Mo12 164.28(15) . .
Mo13 O24 Mo12 86.79(10) . .
Mo6 O24 Mo12 85.42(11) . .
Mo4 O24 Mo12 91.32(11) 2_666 .
Mo13 O25 Na2 124.11(18) . .
Mo10 O26 Na3 122.48(19) . .
Mo10 O27 Mo16 115.6(2) . 2_556
Mo10 O27 Mo3' 113.4(2) . 2_556
Mo16 O27 Mo3' 17.15(5) 2_556 2_556
Mo14 O28 Mo10 113.5(2) . .
Mo14 O28 Mo1' 9.00(6) . .
Mo10 O28 Mo1' 104.98(17) . .
Mo14 O28 Mo15 108.9(2) . 2_556
Mo10 O28 Mo15 107.52(18) . 2_556
Mo1' O28 Mo15 110.34(19) . 2_556
Mo14 O28 Mo2' 94.9(2) . 2_556
Mo10 O28 Mo2' 115.52(18) . 2_556
Mo1' O28 Mo2' 96.56(19) . 2_556
Mo15 O28 Mo2' 14.10(5) 2_556 2_556
Mo10 O29 Mo1' 98.55(15) . .
Mo10 O29 Mo15 97.28(15) . .
Mo1' O29 Mo15 154.75(17) . .
Mo10 O29 Mo10 104.01(13) . 2_556
Mo1' O29 Mo10 98.10(14) . 2_556
Mo15 O29 Mo10 97.00(13) . 2_556
Mo10 O29 Mo14 87.87(13) . .
Mo1' O29 Mo14 11.34(4) . .
Mo15 O29 Mo14 163.33(16) . .
Mo10 O29 Mo14 97.11(12) 2_556 .
Mo10 O29 Mo3' 160.21(18) . .
Mo1' O29 Mo3' 88.38(13) . .
Mo15 O29 Mo3' 70.64(11) . .
Mo10 O29 Mo3' 93.24(12) 2_556 .
Mo14 O29 Mo3' 99.72(14) . .
Mo10 O29 Mo16 163.57(16) . .
Mo1' O29 Mo16 72.61(11) . .
Mo15 O29 Mo16 86.99(12) . .
Mo10 O29 Mo16 91.13(12) 2_556 .
Mo14 O29 Mo16 83.90(12) . .
Mo3' O29 Mo16 16.35(5) . .
Mo10 O29 Mo2' 84.61(15) . .
Mo1' O29 Mo2' 162.45(17) . .
Mo15 O29 Mo2' 12.88(5) . .
Mo10 O29 Mo2' 97.85(13) 2_556 .
Mo14 O29 Mo2' 164.50(16) . .
Mo3' O29 Mo2' 83.46(12) . .
Mo16 O29 Mo2' 99.81(13) . .
Mo2' O30 Mo10 114.8(2) . .
Mo2' O30 Mo15 10.37(10) . .
Mo10 O30 Mo15 106.06(19) . .
Mo2' O30 Mo14 99.2(2) . 2_556
Mo10 O30 Mo14 113.31(19) . 2_556
Mo15 O30 Mo14 98.66(19) . 2_556
Mo2' O30 Mo1' 111.2(2) . 2_556
Mo10 O30 Mo1' 105.26(19) . 2_556
Mo15 O30 Mo1' 110.18(19) . 2_556
Mo14 O30 Mo1' 12.14(4) 2_556 2_556
Mo11 O32 Na4 127.84(19) . .
Mo2 O34 Mo11 116.28(16) . .
Mo2 O36 Na4 126.13(18) . .
Mo7 O37 Mo7 104.14(13) . 2_567
Mo7 O37 Mo5 92.00(12) . .
Mo7 O37 Mo5 97.33(12) 2_567 .
Mo7 O37 Mo2 91.44(12) . .
Mo7 O37 Mo2 97.20(11) 2_567 .
Mo5 O37 Mo2 163.76(15) . .
Mo7 O37 Mo11 163.56(16) . .
Mo7 O37 Mo11 92.30(11) 2_567 .
Mo5 O37 Mo11 86.30(10) . .
Mo2 O37 Mo11 85.92(11) . .
Mo7 O38 Mo2 109.17(15) . .
Mo7 O38 Mo5 111.23(15) . 2_567
Mo2 O38 Mo5 103.07(13) . 2_567
Mo7 O39 Na4 120.22(17) . .
Mo7 O40 Mo5 109.26(15) 2_567 2_567
Mo7 O40 Mo2 111.66(14) 2_567 .
Mo5 O40 Mo2 103.23(14) 2_567 .
Mo7 O41 Mo11 116.17(16) . 2_567
Mo5 O42 Na4 125.83(18) . .
Mo5 O43 Mo11 116.49(17) . .
Mo1' O45 Mo14 16.40(6) . .
Mo1' O45 Na3 121.3(2) . .
Mo14 O45 Na3 129.4(2) . .
Mo15 O46 Mo2' 18.88(7) . .
Mo15 O46 Na3 124.0(3) . .
Mo2' O46 Na3 131.2(2) . .
Mo3' O47 Mo15 115.9(3) . .
Mo3' O47 Mo16 7.56(10) . .
Mo15 O47 Mo16 114.6(2) . .
Mo3' O47 Mo2' 118.8(2) . .
Mo15 O47 Mo2' 3.27(11) . .
Mo16 O47 Mo2' 117.3(2) . .
Mo1' O48 Mo16 115.4(3) . .
Mo1' O48 Mo14 6.01(9) . .
Mo16 O48 Mo14 120.5(3) . .
Mo1' O48 Mo3' 109.4(3) . .
Mo16 O48 Mo3' 6.55(7) . .
Mo14 O48 Mo3' 114.3(2) . .
C4 O49 Na2 142.3(4) . .
C4 O49 Na3 121.1(3) . .
Na2 O49 Na3 94.71(15) . .
C1 O50 Na2 133.5(4) . .
C1 O50 Na3 125.2(4) . .
Na2 O50 Na3 98.86(18) . .
C10 O51 Na1 118.4(4) . .
C10 O51 Na4 136.5(4) . .
Na1 O51 Na4 96.30(16) . .
C7 O52 Na1 113.0(3) . .
C7 O52 Na4 152.8(4) . .
Na1 O52 Na4 94.21(15) . .
Mo3' O62 Mo16 22.87(8) . .
Mo3' O62 Na3 122.8(3) . .
Mo16 O62 Na3 125.2(2) . .
O63' O63 Mo16 80.1(7) . .
O63' O63 Mo3' 59.7(7) . .
Mo16 O63 Mo3' 20.40(10) . .
O63 O63' Mo3' 88.1(8) . .
O63 O63' Mo16 65.9(7) . .
Mo3' O63' Mo16 22.19(14) . .
O64' O64 Mo2' 80.2(8) . .
O64' O64 Mo15 99.8(9) . .
Mo2' O64 Mo15 19.58(10) . .
O64 O64' Mo2' 70.5(8) . .
O64 O64' Mo15 56.1(7) . .
Mo2' O64' Mo15 14.48(13) . .
Mo14 O65 Mo1' 14.20(9) . .
C1 N1 C3 120.7(6) . .
C1 N1 C2 122.5(6) . .
C3 N1 C2 116.5(6) . .
C4 N2 C5 121.8(5) . .
C4 N2 C6 121.6(5) . .
C5 N2 C6 116.6(5) . .
C7 N3 C8 121.6(5) . .
C7 N3 C9 120.4(5) . .
C8 N3 C9 117.9(5) . .
C10 N4 C11 121.4(5) . .
C10 N4 C12 121.7(6) . .
C11 N4 C12 116.9(6) . .
C16 N5 C22 108.4(4) . .
C16 N5 C19 108.6(4) . .
C22 N5 C19 111.1(4) . .
C16 N5 C13 111.5(4) . .
C22 N5 C13 108.3(4) . .
C19 N5 C13 108.9(4) . .
C34 N6 C25 111.9(4) . .
C34 N6 C28 105.4(4) . .
C25 N6 C28 111.0(4) . .
C34 N6 C31 112.3(4) . .
C25 N6 C31 105.2(4) . .
C28 N6 C31 111.2(4) . .
C46 N7 C43 112.8(4) . .
C46 N7 C37 110.8(4) . .
C43 N7 C37 105.9(4) . .
C46 N7 C40 109.1(4) . .
C43 N7 C40 110.3(4) . .
C37 N7 C40 107.8(4) . .
C58 N8 C52 113.6(6) . .
C58 N8 C55 116.2(6) . .
C52 N8 C55 107.3(5) . .
C58 N8 C49 110.7(6) . .
C52 N8 C49 106.2(6) . .
C55 N8 C49 101.7(6) . .
O50 C1 N1 124.6(7) . .
O49 C4 N2 125.2(5) . .
O52 C7 N3 124.2(5) . .
O51 C10 N4 125.2(6) . .
C14 C13 N5 115.5(5) . .
C15 C14 C13 110.0(6) . .
N5 C16 C17 116.1(5) . .
C16 C17 C18 108.9(5) . .
C20 C19 N5 115.3(4) . .
C19 C20 C21 109.8(5) . .
C23 C22 N5 115.7(4) . .
C24 C23 C22 110.3(5) . .
C26 C25 N6 116.9(4) . .
C25 C26 C27 108.1(5) . .
C29 C28 N6 116.5(4) . .
C28 C29 C30 110.1(4) . .
C32 C31 N6 116.7(4) . .
C31 C32 C33 108.8(5) . .
C35 C34 N6 116.7(4) . .
C34 C35 C36 108.4(5) . .
C38 C37 N7 116.1(4) . .
C37 C38 C39 107.9(5) . .
C41 C40 N7 117.1(4) . .
C40 C41 C42 108.5(4) . .
C44 C43 N7 118.1(4) . .
C43 C44 C45 109.5(4) . .
N7 C46 C47 114.8(4) . .
C46 C47 C48 109.1(5) . .
C50 C49 N8 120.5(9) . .
C49 C50 C51 129.2(14) . .
C53 C52 N8 126.6(8) . .
C52 C53 C54 123.9(11) . .
C56 C55 N8 114.5(7) . .
C55 C56 C57 110.0(8) . .
N8 C58 C59 123.0(10) . .
C58 C59 C60 128.6(15) . .
C57' C56' C55' 110.7(12) . .

loop_
_geom_bond_atom_site_label_1
_geom_bond_atom_site_label_2
_geom_bond_distance
_geom_bond_site_symmetry_2
Mo1 O6 1.705(3) .
Mo1 O7 1.746(3) .
Mo1 O5 1.948(3) .
Mo1 O1 1.949(3) .
Mo1 O3 2.140(3) .
Mo1 O3 2.287(3) 2_657
Mo1 Na1 3.572(2) .
Mo2 O35 1.698(3) .
Mo2 O36 1.708(3) .
Mo2 O34 1.895(3) .
Mo2 O38 2.002(3) .
Mo2 O40 2.282(3) .
Mo2 O37 2.355(3) .
Mo3 O9 1.691(3) .
Mo3 O10 1.710(4) .
Mo3 O8 1.886(3) .
Mo3 O5 2.014(3) .
Mo3 O1 2.275(3) 2_657
Mo3 O3 2.349(3) .
Mo3 Na1 3.666(2) .
Mo4 O17 1.700(3) .
Mo4 O16 1.753(3) .
Mo4 O18 1.945(3) .
Mo4 O15 1.951(3) .
Mo4 O24 2.147(3) .
Mo4 O24 2.343(3) 2_666
Mo4 Mo6 3.2182(6) .
Mo4 Mo13 3.2186(6) .
Mo5 O44 1.702(4) .
Mo5 O42 1.710(3) .
Mo5 O43 1.888(3) .
Mo5 O40 2.009(3) 2_567
Mo5 O38 2.293(3) 2_567
Mo5 O37 2.348(3) .
Mo5 Na4 3.709(2) .
Mo6 O19 1.698(3) .
Mo6 O20 1.708(3) .
Mo6 O11 1.894(4) .
Mo6 O18 2.010(3) .
Mo6 O15 2.288(3) 2_666
Mo6 O24 2.336(3) .
Mo7 O39 1.697(3) .
Mo7 O41 1.747(3) .
Mo7 O38 1.949(3) .
Mo7 O40 1.952(3) 2_567
Mo7 O37 2.138(3) .
Mo7 O37 2.322(3) 2_567
Mo7 Na4 3.717(2) .
Mo8 O22 1.700(4) .
Mo8 O21 1.709(4) .
Mo8 O2 1.889(3) .
Mo8 O1 2.025(3) .
Mo8 O5 2.261(3) 2_657
Mo8 O3 2.372(3) .
Mo8 Na1 3.670(2) .
Mo9 O23 1.695(4) .
Mo9 O4 1.715(4) .
Mo9 O8 1.922(3) .
Mo9 O2 1.929(3) .
Mo9 O7 2.270(3) 2_657
Mo9 O3 2.423(3) .
Mo9 Na1 3.615(2) .
Mo10 O26 1.701(3) .
Mo10 O27 1.744(4) .
Mo10 O28 1.934(4) .
Mo10 O30 1.948(4) .
Mo10 O29 2.133(3) .
Mo10 O29 2.310(3) 2_556
Mo10 Mo2' 3.105(2) .
Mo10 Mo14 3.1605(12) .
Mo10 Na3 3.619(2) .
Mo11 O33 1.695(4) .
Mo11 O32 1.712(4) .
Mo11 O34 1.924(3) .
Mo11 O43 1.935(3) .
Mo11 O41 2.257(3) 2_567
Mo11 O37 2.405(3) .
Mo11 Na4 3.658(2) .
Mo12 O31 1.699(4) .
Mo12 O12 1.717(3) .
Mo12 O11 1.927(3) .
Mo12 O13 1.931(3) .
Mo12 O16 2.256(3) 2_666
Mo12 O24 2.443(3) .
Mo12 Na2 3.652(2) .
Mo13 O14 1.696(3) .
Mo13 O25 1.710(3) .
Mo13 O13 1.891(3) .
Mo13 O15 2.003(3) .
Mo13 O18 2.298(3) 2_666
Mo13 O24 2.324(3) .
Mo13 Na2 3.646(2) .
Mo14 O65 1.616(5) .
Mo14 O45 1.750(4) .
Mo14 O28 1.845(5) .
Mo14 O48 2.047(7) .
Mo14 O30 2.285(4) 2_556
Mo14 O29 2.413(4) .
Mo14 Mo2' 3.082(2) 2_556
Mo1' O48 1.589(6) .
Mo1' O45 1.705(4) .
Mo1' O65 1.862(6) .
Mo1' O28 2.224(5) .
Mo1' O29 2.225(4) .
Mo1' O30 2.351(4) 2_556
Mo1' Mo16 2.7706(19) .
Mo1' Na3 3.621(3) .
Mo15 Mo2' 0.5674(18) .
Mo15 O47 1.690(7) .
Mo15 O64 1.693(7) .
Mo15 O46 1.724(4) .
Mo15 O64' 2.010(10) .
Mo15 O30 2.180(5) .
Mo15 O29 2.264(4) .
Mo15 O28 2.305(4) 2_556
Mo15 Mo3' 2.708(2) .
Mo15 Na3 3.688(3) .
Mo2' O64 1.610(7) .
Mo2' O64' 1.683(9) .
Mo2' O46 1.734(5) .
Mo2' O30 1.735(6) .
Mo2' O47 2.247(8) .
Mo2' O28 2.318(4) 2_556
Mo2' O29 2.466(4) .
Mo2' Mo14 3.082(2) 2_556
Mo16 Mo3' 0.6917(16) .
Mo16 O48 1.688(8) .
Mo16 O63 1.697(7) .
Mo16 O62 1.767(5) .
Mo16 O63' 1.831(10) .
Mo16 O47 2.153(8) .
Mo16 O27 2.256(4) 2_556
Mo16 O29 2.444(4) .
Mo3' O47 1.503(9) .
Mo3' O63' 1.685(10) .
Mo3' O62 1.709(5) .
Mo3' O63 1.949(7) .
Mo3' O48 2.342(8) .
Mo3' O27 2.345(5) 2_556
Mo3' O29 2.415(4) .
Mo3' Na3 3.719(3) .
Na1 O51 2.290(4) .
Na1 O52 2.316(4) .
Na1 O4 2.361(4) .
Na1 O6 2.396(4) .
Na1 O10 2.433(4) .
Na1 O21 2.447(4) .
Na1 Na4 3.418(3) .
Na2 O50 2.256(5) .
Na2 O49 2.368(4) .
Na2 O12 2.379(4) .
Na2 O25 2.402(4) .
Na2 O20 2.551(4) .
Na2 O17 2.608(4) .
Na2 Na3 3.492(3) .
Na3 O50 2.340(5) .
Na3 O49 2.379(4) .
Na3 O26 2.409(4) .
Na3 O45 2.430(5) .
Na3 O46 2.436(5) .
Na3 O62 2.505(5) .
Na4 O51 2.298(4) .
Na4 O32 2.349(4) .
Na4 O52 2.349(4) .
Na4 O42 2.440(4) .
Na4 O36 2.518(4) .
Na4 O39 2.561(4) .
O1 Mo3 2.275(3) 2_657
O3 Mo1 2.287(3) 2_657
O5 Mo8 2.261(3) 2_657
O7 Mo9 2.270(3) 2_657
O15 Mo6 2.288(3) 2_666
O16 Mo12 2.256(3) 2_666
O18 Mo13 2.298(3) 2_666
O24 Mo4 2.343(3) 2_666
O27 Mo16 2.256(4) 2_556
O27 Mo3' 2.345(5) 2_556
O28 Mo15 2.305(4) 2_556
O28 Mo2' 2.318(4) 2_556
O29 Mo10 2.310(3) 2_556
O30 Mo14 2.285(4) 2_556
O30 Mo1' 2.351(4) 2_556
O37 Mo7 2.322(3) 2_567
O38 Mo5 2.293(3) 2_567
O40 Mo7 1.952(3) 2_567
O40 Mo5 2.009(3) 2_567
O41 Mo11 2.257(3) 2_567
O49 C4 1.242(6) .
O50 C1 1.255(7) .
O51 C10 1.237(6) .
O52 C7 1.235(6) .
O63 O63' 1.038(11) .
O64 O64' 0.833(10) .
N1 C1 1.321(8) .
N1 C3 1.449(7) .
N1 C2 1.467(8) .
N2 C4 1.329(7) .
N2 C5 1.457(7) .
N2 C6 1.459(7) .
N3 C7 1.350(7) .
N3 C8 1.449(7) .
N3 C9 1.462(7) .
N4 C10 1.328(7) .
N4 C11 1.444(8) .
N4 C12 1.444(8) .
N5 C16 1.514(6) .
N5 C22 1.516(6) .
N5 C19 1.520(7) .
N5 C13 1.522(6) .
N6 C34 1.514(6) .
N6 C25 1.515(6) .
N6 C28 1.516(6) .
N6 C31 1.518(6) .
N7 C46 1.512(6) .
N7 C43 1.517(6) .
N7 C37 1.522(6) .
N7 C40 1.522(6) .
N8 C58 1.417(9) .
N8 C52 1.528(9) .
N8 C55 1.545(9) .
N8 C49 1.597(9) .
C13 C14 1.514(7) .
C14 C15 1.509(8) .
C16 C17 1.516(8) .
C17 C18 1.530(7) .
C19 C20 1.504(8) .
C20 C21 1.526(8) .
C22 C23 1.509(7) .
C23 C24 1.493(8) .
C25 C26 1.507(7) .
C26 C27 1.534(7) .
C28 C29 1.509(7) .
C29 C30 1.519(7) .
C31 C32 1.511(7) .
C32 C33 1.520(8) .
C34 C35 1.513(7) .
C35 C36 1.518(7) .
C37 C38 1.520(7) .
C38 C39 1.522(8) .
C40 C41 1.500(7) .
C41 C42 1.535(7) .
C43 C44 1.515(7) .
C44 C45 1.527(7) .
C46 C47 1.517(7) .
C47 C48 1.520(7) .
C49 C50 1.319(13) .
C50 C51 1.404(10) .
C52 C53 1.362(11) .
C53 C54 1.453(12) .
C55 C56 1.502(11) .
C56 C57 1.510(11) .
C58 C59 1.439(11) .
C59 C60 1.450(14) .
C55' C56' 1.514(14) .
C56' C57' 1.512(15) .
